data_1505440
loop_
_publ_author_name
'Liu, Yi'
'Klivansky, Liana M.'
'Khan, Saeed I.'
'Zhang, Xiyun'

_publ_section_title
;
 Templated synthesis of desymmetrized [2]catenanes with excellent
 translational selectivity.
;
_journal_issue 13
_journal_name_full 'Organic letters'
_journal_page_first 2577
_journal_page_last 2580
_journal_paper_doi 10.1021/ol070970s
_journal_volume 9
_journal_year 2007
_chemical_formula_sum 'C68.5 H76.5 F12 N4 O16.25 P2'
_chemical_formula_weight 1505.80
_space_group_IT_number 14
_symmetry_cell_setting monoclinic
_symmetry_Int_Tables_number 14
_symmetry_space_group_name_Hall '-P 2ybc'
_symmetry_space_group_name_H-M 'P 1 21/c 1'
_audit_creation_date 'Tue Mar 13 12:53:13 2007'
_audit_creation_method 'by teXsan'
_cell_angle_alpha 90
_cell_angle_beta 90.402(1)
_cell_angle_gamma 90
_cell_formula_units_Z 8
_cell_length_a 13.711(1)
_cell_length_b 38.401(3)
_cell_length_c 26.934(2)
_cell_measurement_reflns_used 4066
_cell_measurement_temperature 179.2
_cell_measurement_theta_max 18.5
_cell_measurement_theta_min 2.0
_cell_volume 14180.8(18)
_computing_cell_refinement 'Bruker-AXS SAINT v6.40'
_computing_data_collection 'Bruker-AXS SMART v5.631'
_computing_data_reduction 'Bruker-AXS SAINT v6.40'
_computing_publication_material teXsan
_computing_structure_refinement teXsan
_computing_structure_solution SIR97
_diffrn_measured_fraction_theta_full 0.9989
_diffrn_measured_fraction_theta_max 0.9989
_diffrn_measurement_device_type 'Bruker APEX'
_diffrn_measurement_method \w-scans
_diffrn_radiation_type 'Mo K\a'
_diffrn_radiation_wavelength 0.7107
_diffrn_reflns_av_R_equivalents 0.037
_diffrn_reflns_limit_h_max 13
_diffrn_reflns_limit_h_min 0
_diffrn_reflns_limit_k_max 38
_diffrn_reflns_limit_k_min 0
_diffrn_reflns_limit_l_max 26
_diffrn_reflns_limit_l_min -26
_diffrn_reflns_number 49999
_diffrn_reflns_theta_full 20.86
_diffrn_reflns_theta_max 20.86
_diffrn_standards_decay_% 0
_diffrn_standards_interval_count 0
_diffrn_standards_interval_time 0
_diffrn_standards_number 0
_exptl_absorpt_coefficient_mu 0.162
_exptl_absorpt_correction_T_max 0.988
_exptl_absorpt_correction_T_min 0.850
_exptl_absorpt_correction_type empirical
_exptl_absorpt_process_details 'Blessing, 1995'
_exptl_crystal_colour red
_exptl_crystal_density_diffrn 1.410
_exptl_crystal_density_method 'not measured'
_exptl_crystal_description platelike
_exptl_crystal_F_000 6268.00
_exptl_crystal_size_max 0.350
_exptl_crystal_size_mid 0.150
_exptl_crystal_size_min 0.075
_refine_diff_density_max 0.56
_refine_diff_density_min -0.43
_refine_ls_extinction_method none
_refine_ls_goodness_of_fit_ref 2.902
_refine_ls_hydrogen_treatment constr
_refine_ls_number_parameters 1170
_refine_ls_number_reflns 8050
_refine_ls_R_factor_all 0.1592
_refine_ls_R_factor_gt 0.0871
_refine_ls_shift/su_max 0.0089
_refine_ls_structure_factor_coef F
_refine_ls_weighting_details 'w = 1/[\s^2^(Fo) + 0.00022|Fo|^2^]'
_refine_ls_weighting_scheme calc
_refine_ls_wR_factor_all 0.1041
_refine_ls_wR_factor_ref 0.0938
_reflns_number_gt 8050
_reflns_number_total 14929
_reflns_threshold_expression F^2^>3.0\s(F^2^)
_cod_data_source_file ol070970ssi20070515_070726.cif
_cod_data_source_block mf173bs_in_P2(1)/c
_cod_original_cell_volume 14181(1)
_cod_original_sg_symbol_H-M 'P 21/c     '
_cod_original_formula_sum 'C137 H153 F24 N8 O32.50 P4 '
_cod_database_code 1505440

loop_
_symmetry_equiv_pos_as_xyz
x,y,z
-x,1/2+y,1/2-z
-x,-y,-z
x,1/2-y,1/2+z

loop_
_atom_site_label
_atom_site_type_symbol
_atom_site_fract_x
_atom_site_fract_y
_atom_site_fract_z
_atom_site_U_iso_or_equiv
_atom_site_adp_type
_atom_site_occupancy
_atom_site_calc_flag
_atom_site_refinement_flags
P1 P 0.2064(3) 0.62391(9) 0.2296(1) 0.067(1) Uani 1.00 d .
P2 P 0.3569(4) 0.5862(1) 0.0487(2) 0.093(2) Uani 1.00 d .
P3 P 0.2590(2) 0.34957(8) 0.2855(1) 0.062(1) Uani 1.00 d .
P4 P 0.4840(3) 0.39325(10) 0.4602(1) 0.072(2) Uani 1.00 d .
F1 F 0.143(1) 0.6473(3) 0.2631(5) 0.129(5) Uani 0.75 d P
F2 F 0.202(1) 0.6521(4) 0.1871(5) 0.131(6) Uani 0.75 d P
F3 F 0.2719(8) 0.5989(2) 0.1959(4) 0.092(4) Uani 0.75 d P
F4 F 0.202(1) 0.5937(3) 0.2684(5) 0.116(6) Uani 0.75 d P
F5 F 0.1147(9) 0.6047(3) 0.2052(7) 0.126(5) Uani 0.75 d P
F6 F 0.3021(9) 0.6402(2) 0.2491(8) 0.119(6) Uani 0.75 d P
F7 F 0.3190(5) 0.6227(2) 0.0675(3) 0.108(3) Uani 1.00 d .
F8 F 0.3494(10) 0.5970(3) -0.0051(3) 0.203(6) Uani 1.00 d .
F9 F 0.3954(8) 0.5498(2) 0.0310(3) 0.172(5) Uani 1.00 d .
F10 F 0.3675(7) 0.5746(2) 0.1042(3) 0.136(4) Uani 1.00 d .
F11 F 0.4624(6) 0.6007(2) 0.0529(3) 0.143(4) Uani 1.00 d .
F12 F 0.2512(7) 0.5722(2) 0.0487(4) 0.177(5) Uani 1.00 d .
F13 F 0.2557(5) 0.3794(2) 0.2456(2) 0.089(3) Uani 1.00 d .
F14 F 0.3240(5) 0.3736(2) 0.3198(3) 0.109(3) Uani 1.00 d .
F15 F 0.2624(6) 0.3197(2) 0.3264(3) 0.120(3) Uani 1.00 d .
F16 F 0.1948(5) 0.3254(2) 0.2531(3) 0.123(3) Uani 1.00 d .
F17 F 0.1667(5) 0.3652(2) 0.3109(3) 0.113(3) Uani 1.00 d .
F18 F 0.3540(5) 0.3342(2) 0.2613(3) 0.109(3) Uani 1.00 d .
F19 F 0.4887(6) 0.4029(2) 0.4018(3) 0.131(4) Uani 1.00 d .
F20 F 0.5220(5) 0.4309(2) 0.4707(3) 0.104(3) Uani 1.00 d .
F21 F 0.4851(8) 0.3836(2) 0.5143(3) 0.166(4) Uani 1.00 d .
F22 F 0.4545(6) 0.3553(2) 0.4452(3) 0.121(3) Uani 1.00 d .
F23 F 0.3777(5) 0.4062(2) 0.4572(3) 0.123(4) Uani 1.00 d .
F24 F 0.5937(6) 0.3812(2) 0.4555(3) 0.149(4) Uani 1.00 d .
F25 F 0.104(3) 0.618(1) 0.246(2) 0.12(1) Uiso 0.25 d P
F26 F 0.244(4) 0.6444(9) 0.276(1) 0.10(1) Uiso 0.25 d P
F27 F 0.304(3) 0.635(1) 0.207(2) 0.12(2) Uiso 0.25 d P
F28 F 0.180(3) 0.6069(8) 0.183(1) 0.08(1) Uiso 0.25 d P
F29 F 0.169(2) 0.6600(9) 0.209(1) 0.07(1) Uiso 0.25 d P
F30 F 0.248(3) 0.593(1) 0.259(2) 0.07(1) Uiso 0.25 d P
O1 O 0.7622(6) 0.2909(2) 0.1093(3) 0.067(3) Uani 1.00 d .
O2 O 0.4498(6) 0.3307(2) 0.1064(3) 0.065(3) Uani 1.00 d .
O3 O 0.6135(6) 0.1441(2) 0.1178(2) 0.062(3) Uani 1.00 d .
O4 O 0.3016(6) 0.1844(2) 0.1132(3) 0.067(3) Uani 1.00 d .
O5 O 0.7077(5) 0.2631(2) 0.2314(3) 0.059(3) Uani 1.00 d .
O6 O 0.8884(5) 0.2739(2) 0.2829(3) 0.069(3) Uani 1.00 d .
O7 O 0.9085(5) 0.3346(2) 0.3413(3) 0.063(3) Uani 1.00 d .
O8 O 0.8066(6) 0.3280(2) 0.4331(3) 0.084(3) Uani 1.00 d .
O9 O 0.6749(6) 0.2704(2) 0.4798(3) 0.080(3) Uani 1.00 d .
O10 O 0.3428(7) 0.1887(2) 0.4802(3) 0.089(3) Uani 1.00 d .
O11 O 0.1864(6) 0.1549(2) 0.4292(3) 0.091(3) Uani 1.00 d .
O12 O 0.1316(5) 0.1402(2) 0.3329(3) 0.071(3) Uani 1.00 d .
O13 O 0.1463(6) 0.2030(2) 0.2757(3) 0.076(3) Uani 1.00 d .
O14 O 0.3334(5) 0.2132(2) 0.2349(3) 0.060(3) Uani 1.00 d .
O15 O -0.2809(5) 0.4316(2) 0.1286(2) 0.053(2) Uani 1.00 d .
O16 O -0.3015(5) 0.5502(2) 0.1324(2) 0.053(3) Uani 1.00 d .
O17 O -0.2907(5) 0.4283(2) 0.3513(2) 0.059(3) Uani 1.00 d .
O18 O -0.3275(5) 0.5463(2) 0.3567(3) 0.058(3) Uani 1.00 d .
O19 O -0.0892(5) 0.5293(2) 0.3088(3) 0.066(3) Uani 1.00 d .
O20 O 0.0251(9) 0.5827(3) 0.3498(5) 0.058(4) Uiso 0.60 d P
O21 O -0.025(1) 0.5867(5) 0.3801(8) 0.076(6) Uiso 0.40 d P
O22 O 0.1747(6) 0.5821(2) 0.4236(3) 0.080(3) Uani 1.00 d .
O23 O 0.3202(5) 0.5250(2) 0.4393(3) 0.068(3) Uani 1.00 d .
O24 O 0.4195(6) 0.5073(2) 0.3500(4) 0.098(4) Uani 1.00 d .
O25 O 0.4419(6) 0.4646(2) 0.1557(4) 0.093(4) Uani 1.00 d .
O26 O 0.3616(6) 0.4526(2) 0.0568(3) 0.094(3) Uani 1.00 d .
O27 O 0.2216(6) 0.3980(2) 0.0567(3) 0.094(3) Uani 1.00 d .
O28 O 0.1220(6) 0.3793(2) 0.1438(3) 0.076(3) Uani 1.00 d .
O29 O -0.0305(5) 0.4173(2) 0.1854(3) 0.079(3) Uani 1.00 d .
O30 O 0.1305(6) 0.3905(2) 0.4482(3) 0.106(4) Uani 1.00 d .
O31 O 0.1966(7) 0.2505(2) 0.3575(4) 0.131(4) Uani 1.00 d .
O32 O -0.103(1) 0.3135(5) -0.0237(6) 0.1900 Uiso 0.93 d P
O33 O -0.129(2) 0.2778(6) -0.0946(8) 0.1900 Uiso 0.68 d P
O34 O 0.798(5) 0.171(2) 0.143(2) 0.1900 Uiso 0.20 d P
O35 O 0.124(3) 0.5993(10) 0.097(1) 0.1900 Uiso 0.33 d P
N1 N 0.6149(6) 0.3197(2) 0.1064(3) 0.050(2) Uiso 1.00 d .
N2 N 0.4494(6) 0.1558(2) 0.1164(3) 0.049(2) Uiso 1.00 d .
N3 N 0.4387(6) 0.1532(2) 0.3568(3) 0.045(2) Uiso 1.00 d .
N4 N 0.6156(5) 0.3225(2) 0.3450(3) 0.036(2) Uiso 1.00 d .
N5 N -0.2939(5) 0.4911(2) 0.1177(3) 0.036(2) Uiso 1.00 d .
N6 N -0.3177(5) 0.4870(2) 0.3672(3) 0.040(2) Uiso 1.00 d .
N7 N 0.1792(5) 0.4900(2) 0.1256(3) 0.042(2) Uiso 1.00 d .
N8 N 0.1491(5) 0.4808(2) 0.3834(3) 0.040(2) Uiso 1.00 d .
C1 C 0.6745(9) 0.2908(3) 0.1074(4) 0.057(3) Uiso 1.00 d .
C2 C 0.6073(7) 0.2598(3) 0.1038(4) 0.045(3) Uiso 1.00 d .
C3 C 0.6298(7) 0.2243(3) 0.1059(4) 0.048(3) Uiso 1.00 d .
C4 C 0.5489(7) 0.2029(2) 0.1072(3) 0.042(3) Uiso 1.00 d .
C5 C 0.5455(8) 0.1638(3) 0.1141(4) 0.048(3) Uiso 1.00 d .
C6 C 0.3889(9) 0.1843(3) 0.1119(4) 0.057(3) Uiso 1.00 d .
C7 C 0.4563(7) 0.2143(3) 0.1059(3) 0.044(3) Uiso 1.00 d .
C8 C 0.4343(7) 0.2501(2) 0.1029(4) 0.044(3) Uiso 1.00 d .
C9 C 0.5147(7) 0.2715(2) 0.1025(3) 0.043(3) Uiso 1.00 d .
C10 C 0.5187(8) 0.3110(3) 0.1052(4) 0.050(3) Uiso 1.00 d .
C11 C 0.4145(7) 0.1202(3) 0.1287(4) 0.053(3) Uiso 1.00 d .
C12 C 0.4073(7) 0.1164(2) 0.1846(4) 0.040(3) Uiso 1.00 d .
C13 C 0.3232(7) 0.1247(2) 0.2094(4) 0.047(3) Uiso 1.00 d .
C14 C 0.3206(7) 0.1235(2) 0.2604(4) 0.045(3) Uiso 1.00 d .
C15 C 0.4011(7) 0.1144(2) 0.2876(3) 0.037(3) Uiso 1.00 d .
C16 C 0.4844(7) 0.1049(2) 0.2627(4) 0.043(3) Uiso 1.00 d .
C17 C 0.4882(7) 0.1064(2) 0.2119(4) 0.044(3) Uiso 1.00 d .
C18 C 0.4030(7) 0.1172(2) 0.3438(4) 0.052(3) Uiso 1.00 d .
C19 C 0.5335(7) 0.1575(2) 0.3587(4) 0.047(3) Uiso 1.00 d .
C20 C 0.5729(7) 0.1915(2) 0.3612(3) 0.043(3) Uiso 1.00 d .
C21 C 0.5106(7) 0.2199(2) 0.3602(3) 0.035(3) Uiso 1.00 d .
C22 C 0.4108(7) 0.2132(2) 0.3590(3) 0.044(3) Uiso 1.00 d .
C23 C 0.3760(7) 0.1789(3) 0.3571(4) 0.046(3) Uiso 1.00 d .
C24 C 0.5466(7) 0.2563(2) 0.3568(3) 0.031(2) Uiso 1.00 d .
C25 C 0.6438(7) 0.2627(2) 0.3518(3) 0.037(3) Uiso 1.00 d .
C26 C 0.6802(7) 0.2967(2) 0.3456(3) 0.041(3) Uiso 1.00 d .
C27 C 0.5209(7) 0.3176(2) 0.3512(3) 0.040(3) Uiso 1.00 d .
C28 C 0.4849(7) 0.2845(2) 0.3572(3) 0.041(3) Uiso 1.00 d .
C29 C 0.6536(7) 0.3584(2) 0.3316(4) 0.042(3) Uiso 1.00 d .
C30 C 0.6553(7) 0.3618(2) 0.2765(3) 0.035(3) Uiso 1.00 d .
C31 C 0.7367(7) 0.3530(2) 0.2512(4) 0.039(3) Uiso 1.00 d .
C32 C 0.7362(7) 0.3521(2) 0.1997(4) 0.045(3) Uiso 1.00 d .
C33 C 0.6520(7) 0.3602(2) 0.1738(4) 0.039(3) Uiso 1.00 d .
C34 C 0.5704(7) 0.3699(2) 0.1993(4) 0.045(3) Uiso 1.00 d .
C35 C 0.5715(7) 0.3703(2) 0.2506(4) 0.038(3) Uiso 1.00 d .
C36 C 0.6495(7) 0.3555(3) 0.1177(4) 0.055(3) Uiso 1.00 d .
C37 C 0.4249(8) 0.2266(3) 0.2333(4) 0.042(3) Uiso 1.00 d .
C38 C 0.4449(7) 0.2624(2) 0.2305(4) 0.045(3) Uiso 1.00 d .
C39 C 0.5387(7) 0.2730(2) 0.2302(3) 0.041(3) Uiso 1.00 d .
C40 C 0.6160(8) 0.2501(3) 0.2318(4) 0.043(3) Uiso 1.00 d .
C41 C 0.5956(7) 0.2139(3) 0.2343(4) 0.048(3) Uiso 1.00 d .
C42 C 0.5016(7) 0.2036(2) 0.2350(3) 0.042(3) Uiso 1.00 d .
C43 C 0.7866(9) 0.2401(3) 0.2313(4) 0.068(3) Uiso 1.00 d .
C44 C 0.8776(9) 0.2605(3) 0.2335(5) 0.071(4) Uiso 1.00 d .
C45 C 0.9765(9) 0.2927(3) 0.2894(4) 0.074(4) Uiso 1.00 d .
C46 C 0.9817(9) 0.3086(3) 0.3385(4) 0.069(4) Uiso 1.00 d .
C47 C 0.9209(9) 0.3578(3) 0.3819(5) 0.086(4) Uiso 1.00 d .
C48 C 0.902(1) 0.3427(3) 0.4307(5) 0.090(4) Uiso 1.00 d .
C49 C 0.768(1) 0.3228(3) 0.4810(5) 0.092(4) Uiso 1.00 d .
C50 C 0.6715(9) 0.3068(4) 0.4809(4) 0.082(4) Uiso 1.00 d .
C51 C 0.591(1) 0.2518(4) 0.4805(5) 0.082(4) Uiso 1.00 d .
C52 C 0.4963(9) 0.2673(3) 0.4788(4) 0.070(4) Uiso 1.00 d .
C53 C 0.4153(8) 0.2466(3) 0.4785(4) 0.070(4) Uiso 1.00 d .
C54 C 0.4191(9) 0.2101(3) 0.4815(4) 0.067(4) Uiso 1.00 d .
C55 C 0.5146(9) 0.1970(3) 0.4835(4) 0.069(4) Uiso 1.00 d .
C56 C 0.5943(8) 0.2153(3) 0.4830(4) 0.067(3) Uiso 1.00 d .
C57 C 0.247(1) 0.2039(4) 0.4755(5) 0.100(5) Uiso 1.00 d .
C58 C 0.174(1) 0.1764(4) 0.4732(6) 0.116(5) Uiso 1.00 d .
C59 C 0.1087(10) 0.1324(3) 0.4194(5) 0.085(4) Uiso 1.00 d .
C60 C 0.1151(8) 0.1164(3) 0.3713(5) 0.076(4) Uiso 1.00 d .
C61 C 0.0563(9) 0.1654(3) 0.3291(5) 0.080(4) Uiso 1.00 d .
C62 C 0.063(1) 0.1809(3) 0.2784(5) 0.091(4) Uiso 1.00 d .
C63 C 0.1636(9) 0.2148(3) 0.2260(5) 0.074(4) Uiso 1.00 d .
C64 C 0.2546(9) 0.2356(3) 0.2252(4) 0.067(3) Uiso 1.00 d .
C65 C -0.3038(7) 0.5203(3) 0.1474(4) 0.038(3) Uiso 1.00 d .
C66 C -0.3149(6) 0.5075(2) 0.1992(3) 0.032(2) Uiso 1.00 d .
C67 C -0.3241(6) 0.5262(2) 0.2433(3) 0.037(3) Uiso 1.00 d .
C68 C -0.3229(6) 0.5062(2) 0.2858(3) 0.034(3) Uiso 1.00 d .
C69 C -0.3248(7) 0.5172(3) 0.3385(4) 0.047(3) Uiso 1.00 d .
C70 C -0.3056(7) 0.4571(3) 0.3364(4) 0.041(3) Uiso 1.00 d .
C71 C -0.3127(6) 0.4701(2) 0.2841(3) 0.033(3) Uiso 1.00 d .
C72 C -0.3049(7) 0.4517(2) 0.2412(4) 0.038(3) Uiso 1.00 d .
C73 C -0.3050(6) 0.4712(2) 0.1981(3) 0.032(3) Uiso 1.00 d .
C74 C -0.2925(7) 0.4599(3) 0.1462(4) 0.041(3) Uiso 1.00 d .
C75 C -0.2667(7) 0.4917(2) 0.0660(4) 0.046(3) Uiso 1.00 d .
C76 C -0.1569(7) 0.4926(2) 0.0608(3) 0.037(3) Uiso 1.00 d .
C77 C -0.1045(7) 0.4615(2) 0.0557(3) 0.040(3) Uiso 1.00 d .
C78 C -0.0046(7) 0.4615(2) 0.0577(3) 0.041(3) Uiso 1.00 d .
C79 C 0.0474(7) 0.4919(2) 0.0640(3) 0.040(3) Uiso 1.00 d .
C80 C -0.0038(7) 0.5230(2) 0.0674(3) 0.044(3) Uiso 1.00 d .
C81 C -0.1041(7) 0.5236(2) 0.0671(3) 0.042(3) Uiso 1.00 d .
C82 C 0.1555(7) 0.4920(2) 0.0710(4) 0.048(3) Uiso 1.00 d .
C83 C 0.1827(7) 0.5193(2) 0.1524(4) 0.044(3) Uiso 1.00 d .
C84 C 0.1865(6) 0.5177(2) 0.2032(4) 0.037(3) Uiso 1.00 d .
C85 C 0.1884(6) 0.4859(2) 0.2278(3) 0.032(2) Uiso 1.00 d .
C86 C 0.1901(6) 0.4565(2) 0.1975(4) 0.038(3) Uiso 1.00 d .
C87 C 0.1840(7) 0.4595(2) 0.1477(4) 0.042(3) Uiso 1.00 d .
C88 C 0.1805(6) 0.4844(2) 0.2824(3) 0.033(3) Uiso 1.00 d .
C89 C 0.1700(6) 0.5141(2) 0.3106(3) 0.036(3) Uiso 1.00 d .
C90 C 0.1533(7) 0.5118(2) 0.3609(4) 0.043(3) Uiso 1.00 d .
C91 C 0.1635(7) 0.4515(2) 0.3579(4) 0.042(3) Uiso 1.00 d .
C92 C 0.1792(7) 0.4527(2) 0.3086(4) 0.046(3) Uiso 1.00 d .
C93 C 0.1192(7) 0.4797(2) 0.4368(4) 0.049(3) Uiso 1.00 d .
C94 C 0.0104(7) 0.4821(2) 0.4396(3) 0.043(3) Uiso 1.00 d .
C95 C -0.0392(7) 0.5137(2) 0.4359(3) 0.046(3) Uiso 1.00 d .
C96 C -0.1380(7) 0.5149(2) 0.4325(4) 0.046(3) Uiso 1.00 d .
C97 C -0.1939(7) 0.4846(2) 0.4318(3) 0.044(3) Uiso 1.00 d .
C98 C -0.1458(7) 0.4533(2) 0.4368(4) 0.044(3) Uiso 1.00 d .
C99 C -0.0459(7) 0.4517(2) 0.4404(3) 0.043(3) Uiso 1.00 d .
C100 C -0.2996(7) 0.4860(2) 0.4205(4) 0.049(3) Uiso 1.00 d .
C101 C -0.0478(8) 0.4449(3) 0.2151(5) 0.068(4) Uiso 1.00 d .
C102 C -0.0554(8) 0.4770(3) 0.1980(4) 0.065(3) Uiso 1.00 d .
C103 C -0.0681(8) 0.5061(3) 0.2241(4) 0.064(3) Uiso 1.00 d .
C104 C -0.0766(8) 0.5025(3) 0.2778(4) 0.056(3) Uiso 1.00 d .
C105 C -0.0702(7) 0.4700(3) 0.2971(4) 0.054(3) Uiso 1.00 d .
C106 C -0.0566(8) 0.4414(3) 0.2679(4) 0.061(3) Uiso 1.00 d .
C107 C -0.0794(9) 0.5643(3) 0.2924(5) 0.078(4) Uiso 1.00 d .
C108 C -0.0777(10) 0.5884(3) 0.3316(5) 0.095(4) Uiso 1.00 d .
C109 C 0.0521(10) 0.6121(3) 0.3776(5) 0.087(4) Uiso 1.00 d .
C110 C 0.156(2) 0.6099(5) 0.3943(8) 0.063(6) Uiso 0.60 d P
C111 C 0.2667(9) 0.5833(3) 0.4470(4) 0.065(3) Uiso 1.00 d .
C112 C 0.3389(8) 0.5602(3) 0.4246(4) 0.067(4) Uiso 1.00 d .
C113 C 0.4035(10) 0.5032(3) 0.4359(5) 0.088(4) Uiso 1.00 d .
C114 C 0.4139(9) 0.4838(3) 0.3893(5) 0.089(4) Uiso 1.00 d .
C115 C 0.4232(8) 0.4950(3) 0.3023(5) 0.064(4) Uiso 1.00 d .
C116 C 0.4208(8) 0.5194(3) 0.2651(5) 0.073(4) Uiso 1.00 d .
C117 C 0.4280(8) 0.5113(3) 0.2168(4) 0.061(3) Uiso 1.00 d .
C118 C 0.4350(9) 0.4764(3) 0.2039(5) 0.079(4) Uiso 1.00 d .
C119 C 0.4314(8) 0.4516(3) 0.2399(4) 0.065(3) Uiso 1.00 d .
C120 C 0.4268(8) 0.4593(3) 0.2880(4) 0.065(3) Uiso 1.00 d .
C121 C 0.4444(9) 0.4892(3) 0.1140(5) 0.091(4) Uiso 1.00 d .
C122 C 0.451(1) 0.4689(4) 0.0680(5) 0.097(4) Uiso 1.00 d .
C123 C 0.373(1) 0.4225(4) 0.0288(5) 0.101(5) Uiso 1.00 d .
C124 C 0.282(1) 0.4087(4) 0.0142(6) 0.122(5) Uiso 1.00 d .
C125 C 0.2570(10) 0.3732(4) 0.0900(5) 0.088(4) Uiso 1.00 d .
C126 C 0.1755(9) 0.3556(3) 0.1138(5) 0.078(4) Uiso 1.00 d .
C127 C 0.039(1) 0.3631(3) 0.1651(5) 0.096(4) Uiso 1.00 d .
C128 C 0.0020(10) 0.3866(4) 0.2056(5) 0.089(4) Uiso 1.00 d .
C129 C 0.111(3) 0.6094(9) 0.422(1) 0.09(1) Uiso 0.40 d P
C130 C 0.1729(9) 0.3699(3) 0.4729(5) 0.076(4) Uiso 1.00 d .
C131 C 0.196(1) 0.3757(4) 0.5252(6) 0.116(5) Uiso 1.00 d .
C132 C 0.211(1) 0.3376(4) 0.4498(5) 0.118(5) Uiso 1.00 d .
C133 C -0.086(2) 0.3539(5) 0.0367(9) 0.1900 Uiso 0.96 d P
C134 C -0.145(2) 0.3463(7) -0.008(1) 0.1900 Uiso 0.88 d P
C135 C -0.159(2) 0.3129(8) -0.081(1) 0.1900 Uiso 0.79 d P
C136 C -0.075(3) 0.277(1) -0.020(2) 0.1900 Uiso 0.48 d P
C137 C -0.038(4) 0.264(1) -0.066(2) 0.1900 Uiso 0.46 d P
C138 C 0.076(4) 0.243(1) -0.060(2) 0.1900 Uiso 0.38 d P
C139 C 0.019(2) 0.1989(9) 0.052(1) 0.1900 Uiso 0.74 d P
C140 C 0.070(3) 0.228(1) 0.059(1) 0.1900 Uiso 0.74 d P
C141 C -0.045(2) 0.2200(6) 0.1025(9) 0.1900 Uiso 0.87 d P
C142 C -0.021(3) 0.246(1) 0.034(2) 0.1900 Uiso 0.51 d P
C143 C 0.141(3) 0.2541(9) 0.083(1) 0.1900 Uiso 0.62 d P
C144 C 0.031(3) 0.2547(9) 0.102(1) 0.1900 Uiso 0.65 d P
H1 H 0.6947 0.2157 0.1063 0.0578 Uiso 1.00 calc .
H2 H 0.3694 0.2587 0.1013 0.0526 Uiso 1.00 calc .
H3 H 0.3521 0.1166 0.1140 0.0639 Uiso 1.00 calc .
H4 H 0.4591 0.1035 0.1162 0.0639 Uiso 1.00 calc .
H5 H 0.2665 0.1312 0.1912 0.0562 Uiso 1.00 calc .
H6 H 0.2618 0.1292 0.2769 0.0538 Uiso 1.00 calc .
H7 H 0.5400 0.0972 0.2809 0.0520 Uiso 1.00 calc .
H8 H 0.5469 0.1005 0.1953 0.0530 Uiso 1.00 calc .
H9 H 0.4459 0.1002 0.3574 0.0622 Uiso 1.00 calc .
H10 H 0.3393 0.1138 0.3565 0.0622 Uiso 1.00 calc .
H11 H 0.5756 0.1379 0.3584 0.0565 Uiso 1.00 calc .
H12 H 0.6415 0.1948 0.3636 0.0513 Uiso 1.00 calc .
H13 H 0.3660 0.2320 0.3595 0.0525 Uiso 1.00 calc .
H14 H 0.3079 0.1744 0.3560 0.0556 Uiso 1.00 calc .
H15 H 0.6882 0.2437 0.3525 0.0446 Uiso 1.00 calc .
H16 H 0.7480 0.3010 0.3420 0.0496 Uiso 1.00 calc .
H17 H 0.4778 0.3370 0.3515 0.0484 Uiso 1.00 calc .
H18 H 0.4170 0.2811 0.3616 0.0491 Uiso 1.00 calc .
H19 H 0.6122 0.3757 0.3452 0.0503 Uiso 1.00 calc .
H20 H 0.7178 0.3612 0.3445 0.0503 Uiso 1.00 calc .
H21 H 0.7948 0.3473 0.2689 0.0464 Uiso 1.00 calc .
H22 H 0.7937 0.3460 0.1823 0.0537 Uiso 1.00 calc .
H23 H 0.5129 0.3763 0.1816 0.0536 Uiso 1.00 calc .
H24 H 0.5142 0.3764 0.2681 0.0453 Uiso 1.00 calc .
H25 H 0.7131 0.3586 0.1046 0.0659 Uiso 1.00 calc .
H26 H 0.6063 0.3720 0.1032 0.0659 Uiso 1.00 calc .
H27 H 0.3932 0.2788 0.2290 0.0538 Uiso 1.00 calc .
H28 H 0.5521 0.2973 0.2286 0.0487 Uiso 1.00 calc .
H29 H 0.6470 0.1973 0.2354 0.0573 Uiso 1.00 calc .
H30 H 0.4879 0.1793 0.2367 0.0503 Uiso 1.00 calc .
H31 H 0.7832 0.2251 0.2593 0.0810 Uiso 1.00 calc .
H32 H 0.7852 0.2265 0.2018 0.0810 Uiso 1.00 calc .
H33 H 0.8741 0.2792 0.2104 0.0854 Uiso 1.00 calc .
H34 H 0.9315 0.2460 0.2256 0.0854 Uiso 1.00 calc .
H35 H 1.0299 0.2772 0.2856 0.0889 Uiso 1.00 calc .
H36 H 0.9800 0.3104 0.2649 0.0889 Uiso 1.00 calc .
H37 H 1.0441 0.3188 0.3434 0.0830 Uiso 1.00 calc .
H38 H 0.9709 0.2914 0.3632 0.0830 Uiso 1.00 calc .
H39 H 0.9864 0.3659 0.3817 0.1030 Uiso 1.00 calc .
H40 H 0.8779 0.3770 0.3771 0.1030 Uiso 1.00 calc .
H41 H 0.9070 0.3604 0.4552 0.1084 Uiso 1.00 calc .
H42 H 0.9483 0.3250 0.4373 0.1084 Uiso 1.00 calc .
H43 H 0.8115 0.3081 0.4991 0.1102 Uiso 1.00 calc .
H44 H 0.7639 0.3447 0.4972 0.1102 Uiso 1.00 calc .
H45 H 0.6366 0.3147 0.4526 0.0982 Uiso 1.00 calc .
H46 H 0.6383 0.3138 0.5101 0.0982 Uiso 1.00 calc .
H47 H 0.4897 0.2920 0.4779 0.0833 Uiso 1.00 calc .
H48 H 0.3532 0.2574 0.4761 0.0844 Uiso 1.00 calc .
H49 H 0.5217 0.1724 0.4854 0.0830 Uiso 1.00 calc .
H50 H 0.6558 0.2038 0.4844 0.0804 Uiso 1.00 calc .
H51 H 0.2345 0.2183 0.5035 0.1195 Uiso 1.00 calc .
H52 H 0.2433 0.2175 0.4461 0.1195 Uiso 1.00 calc .
H53 H 0.1107 0.1865 0.4723 0.1389 Uiso 1.00 calc .
H54 H 0.1799 0.1621 0.5019 0.1389 Uiso 1.00 calc .
H55 H 0.1082 0.1147 0.4440 0.1023 Uiso 1.00 calc .
H56 H 0.0496 0.1453 0.4210 0.1023 Uiso 1.00 calc .
H57 H 0.0556 0.1045 0.3647 0.0907 Uiso 1.00 calc .
H58 H 0.1673 0.1001 0.3720 0.0907 Uiso 1.00 calc .
H59 H -0.0056 0.1547 0.3334 0.0963 Uiso 1.00 calc .
H60 H 0.0651 0.1829 0.3536 0.0963 Uiso 1.00 calc .
H61 H 0.0057 0.1942 0.2717 0.1090 Uiso 1.00 calc .
H62 H 0.0684 0.1628 0.2546 0.1090 Uiso 1.00 calc .
H63 H 0.1701 0.1952 0.2046 0.0885 Uiso 1.00 calc .
H64 H 0.1104 0.2287 0.2150 0.0885 Uiso 1.00 calc .
H65 H 0.2521 0.2532 0.2499 0.0801 Uiso 1.00 calc .
H66 H 0.2622 0.2461 0.1935 0.0801 Uiso 1.00 calc .
H67 H -0.3307 0.5508 0.2440 0.0449 Uiso 1.00 calc .
H68 H -0.2996 0.4270 0.2409 0.0458 Uiso 1.00 calc .
H69 H -0.2913 0.4714 0.0501 0.0557 Uiso 1.00 calc .
H70 H -0.2938 0.5118 0.0507 0.0557 Uiso 1.00 calc .
H71 H -0.1385 0.4402 0.0508 0.0480 Uiso 1.00 calc .
H72 H 0.0295 0.4400 0.0547 0.0492 Uiso 1.00 calc .
H73 H 0.0312 0.5443 0.0700 0.0527 Uiso 1.00 calc .
H74 H -0.1377 0.5450 0.0711 0.0505 Uiso 1.00 calc .
H75 H 0.1819 0.5128 0.0576 0.0569 Uiso 1.00 calc .
H76 H 0.1828 0.4724 0.0545 0.0569 Uiso 1.00 calc .
H77 H 0.1825 0.5413 0.1362 0.0532 Uiso 1.00 calc .
H78 H 0.1877 0.5387 0.2219 0.0448 Uiso 1.00 calc .
H79 H 0.1956 0.4341 0.2121 0.0454 Uiso 1.00 calc .
H80 H 0.1832 0.4390 0.1280 0.0498 Uiso 1.00 calc .
H81 H 0.1742 0.5363 0.2953 0.0428 Uiso 1.00 calc .
H82 H 0.1447 0.5325 0.3797 0.0518 Uiso 1.00 calc .
H83 H 0.1627 0.4297 0.3745 0.0504 Uiso 1.00 calc .
H84 H 0.1896 0.4317 0.2910 0.0553 Uiso 1.00 calc .
H85 H 0.1406 0.4585 0.4514 0.0585 Uiso 1.00 calc .
H86 H 0.1476 0.4988 0.4541 0.0585 Uiso 1.00 calc .
H87 H -0.0031 0.5348 0.4357 0.0548 Uiso 1.00 calc .
H88 H -0.1696 0.5369 0.4306 0.0552 Uiso 1.00 calc .
H89 H -0.1826 0.4324 0.4378 0.0529 Uiso 1.00 calc .
H90 H -0.0147 0.4297 0.4435 0.0512 Uiso 1.00 calc .
H91 H -0.3265 0.5063 0.4353 0.0592 Uiso 1.00 calc .
H92 H -0.3302 0.4659 0.4340 0.0592 Uiso 1.00 calc .
H93 H -0.0512 0.4797 0.1630 0.0778 Uiso 1.00 calc .
H94 H -0.0715 0.5283 0.2084 0.0761 Uiso 1.00 calc .
H95 H -0.0754 0.4671 0.3320 0.0649 Uiso 1.00 calc .
H96 H -0.0528 0.4190 0.2827 0.0730 Uiso 1.00 calc .
H97 H -0.0202 0.5663 0.2744 0.0929 Uiso 1.00 calc .
H98 H -0.1328 0.5696 0.2711 0.0929 Uiso 1.00 calc .
H99 H -0.1244 0.5830 0.3562 0.1140 Uiso 1.00 calc .
H100 H -0.0877 0.6115 0.3202 0.1140 Uiso 1.00 calc .
H101 H 0.0437 0.6323 0.3577 0.1049 Uiso 1.00 calc .
H102 H 0.0115 0.6137 0.4059 0.1049 Uiso 1.00 calc .
H103 H 0.1721 0.6305 0.4122 0.0754 Uiso 1.00 calc .
H104 H 0.1965 0.6084 0.3657 0.0754 Uiso 1.00 calc .
H105 H 0.2905 0.6065 0.4452 0.0778 Uiso 1.00 calc .
H106 H 0.2591 0.5768 0.4807 0.0778 Uiso 1.00 calc .
H107 H 0.4024 0.5668 0.4354 0.0803 Uiso 1.00 calc .
H108 H 0.3349 0.5619 0.3894 0.0803 Uiso 1.00 calc .
H109 H 0.4597 0.5174 0.4401 0.1056 Uiso 1.00 calc .
H110 H 0.4006 0.4867 0.4623 0.1056 Uiso 1.00 calc .
H111 H 0.3591 0.4691 0.3847 0.1071 Uiso 1.00 calc .
H112 H 0.4717 0.4702 0.3907 0.1071 Uiso 1.00 calc .
H113 H 0.4137 0.5432 0.2740 0.0869 Uiso 1.00 calc .
H114 H 0.4283 0.5290 0.1922 0.0734 Uiso 1.00 calc .
H115 H 0.4324 0.4279 0.2303 0.0785 Uiso 1.00 calc .
H116 H 0.4259 0.4414 0.3123 0.0783 Uiso 1.00 calc .
H117 H 0.3866 0.5029 0.1136 0.1090 Uiso 1.00 calc .
H118 H 0.4996 0.5041 0.1171 0.1090 Uiso 1.00 calc .
H119 H 0.4998 0.4516 0.0719 0.1165 Uiso 1.00 calc .
H120 H 0.4676 0.4840 0.0415 0.1165 Uiso 1.00 calc .
H121 H 0.4095 0.4279 -0.0000 0.1213 Uiso 1.00 calc .
H122 H 0.4069 0.4057 0.0481 0.1213 Uiso 1.00 calc .
H123 H 0.2931 0.3889 -0.0062 0.1458 Uiso 1.00 calc .
H124 H 0.2476 0.4258 -0.0043 0.1458 Uiso 1.00 calc .
H125 H 0.2953 0.3566 0.0726 0.1059 Uiso 1.00 calc .
H126 H 0.2962 0.3843 0.1145 0.1059 Uiso 1.00 calc .
H127 H 0.1999 0.3372 0.1341 0.0936 Uiso 1.00 calc .
H128 H 0.1335 0.3462 0.0890 0.0936 Uiso 1.00 calc .
H129 H -0.0102 0.3599 0.1405 0.1149 Uiso 1.00 calc .
H130 H 0.0567 0.3411 0.1787 0.1149 Uiso 1.00 calc .
H131 H 0.0533 0.3912 0.2284 0.1066 Uiso 1.00 calc .
H132 H -0.0501 0.3754 0.2222 0.1066 Uiso 1.00 calc .
H133 H 0.2283 0.3559 0.5384 0.1388 Uiso 1.00 calc .
H134 H 0.2369 0.3955 0.5285 0.1388 Uiso 1.00 calc .
H135 H 0.1372 0.3796 0.5431 0.1388 Uiso 1.00 calc .
H136 H 0.1586 0.3253 0.4344 0.1413 Uiso 1.00 calc .
H137 H 0.2582 0.3434 0.4257 0.1413 Uiso 1.00 calc .
H138 H 0.2398 0.3233 0.4747 0.1413 Uiso 1.00 calc .

loop_
_atom_site_aniso_label
_atom_site_aniso_U_11
_atom_site_aniso_U_22
_atom_site_aniso_U_33
_atom_site_aniso_U_12
_atom_site_aniso_U_13
_atom_site_aniso_U_23
P1 0.067(3) 0.051(2) 0.084(3) -0.010(2) 0.001(2) 0.006(2)
P2 0.122(4) 0.086(4) 0.071(4) -0.035(3) 0.011(3) -0.028(3)
P3 0.058(2) 0.037(2) 0.092(3) 0.002(2) 0.002(2) -0.001(2)
P4 0.074(3) 0.069(3) 0.072(3) -0.000(2) -0.007(2) -0.013(2)
F1 0.15(1) 0.055(7) 0.18(1) 0.049(8) 0.074(10) -0.028(8)
F2 0.20(2) 0.10(1) 0.09(1) 0.013(9) 0.03(1) 0.050(8)
F3 0.089(8) 0.069(7) 0.120(9) 0.002(6) 0.045(7) -0.037(6)
F4 0.19(2) 0.049(7) 0.11(1) 0.014(9) 0.07(1) 0.016(6)
F5 0.071(8) 0.102(9) 0.21(2) -0.020(7) -0.02(1) -0.042(9)
F6 0.069(9) 0.071(8) 0.22(2) 0.006(6) -0.04(1) -0.047(9)
F7 0.115(6) 0.098(6) 0.110(6) -0.007(5) 0.000(5) -0.029(5)
F8 0.37(2) 0.18(1) 0.052(7) 0.007(10) -0.033(8) 0.003(6)
F9 0.29(1) 0.101(7) 0.130(8) 0.015(7) 0.020(8) -0.055(6)
F10 0.21(1) 0.128(7) 0.072(7) 0.022(6) 0.037(6) -0.013(5)
F11 0.110(7) 0.171(8) 0.149(9) -0.037(6) 0.029(6) -0.060(6)
F12 0.153(9) 0.170(9) 0.21(1) -0.096(8) -0.003(8) -0.039(8)
F13 0.116(6) 0.060(5) 0.090(5) 0.014(4) 0.009(5) 0.008(4)
F14 0.125(7) 0.076(5) 0.127(7) -0.007(5) -0.039(5) -0.018(5)
F15 0.152(8) 0.068(5) 0.139(7) 0.011(5) 0.008(6) 0.037(5)
F16 0.109(6) 0.083(6) 0.178(9) -0.024(5) -0.044(6) -0.030(5)
F17 0.091(6) 0.081(5) 0.168(8) 0.022(4) 0.058(6) 0.010(5)
F18 0.081(5) 0.060(5) 0.186(8) 0.015(4) 0.034(5) -0.017(5)
F19 0.160(8) 0.161(8) 0.071(6) 0.038(6) 0.000(6) 0.001(5)
F20 0.117(6) 0.087(6) 0.108(6) -0.031(5) -0.031(5) 0.015(4)
F21 0.32(1) 0.131(7) 0.042(6) -0.067(7) 0.016(7) 0.016(5)
F22 0.152(8) 0.080(6) 0.132(7) 0.012(5) -0.046(6) -0.040(5)
F23 0.062(5) 0.108(6) 0.198(9) 0.003(4) 0.036(6) -0.015(6)
F24 0.098(7) 0.164(8) 0.185(10) 0.040(6) 0.004(6) 0.036(7)
O1 0.088(7) 0.047(5) 0.068(6) -0.002(4) 0.009(5) 0.002(4)
O2 0.077(6) 0.051(5) 0.068(6) 0.006(4) -0.021(5) -0.002(4)
O3 0.085(6) 0.048(5) 0.051(5) 0.006(4) 0.004(4) -0.002(4)
O4 0.086(7) 0.047(5) 0.069(6) -0.005(4) -0.006(5) 0.001(4)
O5 0.060(5) 0.041(5) 0.076(6) 0.009(4) 0.012(4) 0.000(4)
O6 0.061(6) 0.073(6) 0.074(6) -0.011(4) 0.003(5) 0.004(4)
O7 0.064(5) 0.062(5) 0.061(6) -0.005(4) -0.004(4) -0.009(4)
O8 0.083(7) 0.124(7) 0.046(6) -0.005(5) 0.008(5) -0.005(5)
O9 0.111(8) 0.082(7) 0.046(5) 0.030(5) 0.001(5) -0.002(4)
O10 0.102(7) 0.100(7) 0.066(6) 0.007(6) -0.012(5) 0.004(5)
O11 0.114(8) 0.081(6) 0.078(7) -0.014(5) -0.001(6) 0.006(5)
O12 0.068(6) 0.056(5) 0.089(6) 0.014(4) 0.023(5) 0.023(4)
O13 0.080(6) 0.065(6) 0.084(7) -0.005(4) 0.004(5) 0.012(4)
O14 0.062(5) 0.037(5) 0.080(6) 0.002(4) -0.011(4) 0.003(4)
O15 0.077(5) 0.032(5) 0.051(5) -0.011(4) 0.006(4) -0.006(4)
O16 0.072(5) 0.027(4) 0.061(5) 0.011(4) 0.010(4) 0.009(4)
O17 0.091(6) 0.025(4) 0.062(5) -0.009(4) -0.001(4) 0.013(4)
O18 0.068(5) 0.042(5) 0.065(5) 0.018(4) 0.003(4) -0.003(4)
O19 0.060(5) 0.062(6) 0.075(6) -0.004(4) 0.002(4) 0.019(5)
O22 0.066(6) 0.049(5) 0.126(8) -0.002(4) -0.021(5) 0.009(5)
O23 0.050(5) 0.059(5) 0.094(6) -0.001(4) -0.004(4) 0.008(4)
O24 0.088(7) 0.087(7) 0.119(9) -0.010(5) 0.011(6) 0.010(6)
O25 0.082(7) 0.092(7) 0.106(8) 0.021(5) 0.007(6) -0.004(6)
O26 0.062(6) 0.094(7) 0.127(8) -0.020(5) 0.029(5) -0.043(6)
O27 0.110(7) 0.081(6) 0.092(7) -0.015(5) 0.054(6) -0.014(5)
O28 0.093(6) 0.071(6) 0.065(6) -0.014(5) 0.024(5) -0.008(4)
O29 0.056(5) 0.126(8) 0.054(6) 0.023(5) -0.010(4) -0.008(5)
O30 0.088(7) 0.107(7) 0.122(8) 0.026(6) -0.027(6) 0.037(6)
O31 0.135(9) 0.138(9) 0.119(9) 0.033(7) -0.004(7) 0.010(6)

loop_
_atom_type_symbol
_atom_type_description
_atom_type_scat_dispersion_real
_atom_type_scat_dispersion_imag
_atom_type_scat_source
C C 0.003 0.002
;International Tables for Crystallography
(1992, Vol. C, Tables 4.2.6.8 and 6.1.1.1)
;
H H 0.000 0.000
;International Tables for Crystallography
(1992, Vol. C, Table 6.1.1.2)
;
N N 0.006 0.003
;International Tables for Crystallography
(1992, Vol. C, Tables 4.2.6.8 and 6.1.1.1)
;
O O 0.011 0.006
;International Tables for Crystallography
(1992, Vol. C, Tables 4.2.6.8 and 6.1.1.1)
;
F F 0.017 0.010
;International Tables for Crystallography
(1992, Vol. C, Tables 4.2.6.8 and 6.1.1.1)
;
P P 0.102 0.094
;International Tables for Crystallography
(1992, Vol. C, Tables 4.2.6.8 and 6.1.1.1)
;

loop_
_geom_angle_atom_site_label_1
_geom_angle_atom_site_label_2
_geom_angle_atom_site_label_3
_geom_angle
_geom_angle_publ_flag
F1 P1 F2 90.3(7) ?
F1 P1 F3 178.5(6) ?
F1 P1 F4 91.0(7) ?
F1 P1 F5 93.9(8) ?
F1 P1 F6 92.5(7) ?
F1 P1 F25 51(1) ?
F1 P1 F26 54(1) ?
F1 P1 F27 125(1) ?
F1 P1 F28 128(1) ?
F1 P1 F29 60(1) ?
F1 P1 F30 110(1) ?
F2 P1 F3 91.2(7) ?
F2 P1 F4 173.6(9) ?
F2 P1 F5 89.4(8) ?
F2 P1 F6 90.0(8) ?
F2 P1 F25 106(1) ?
F2 P1 F26 104(1) ?
F2 P1 F27 63(1) ?
F2 P1 F28 70(1) ?
F2 P1 F29 29(1) ?
F2 P1 F30 157(1) ?
F3 P1 F4 87.6(6) ?
F3 P1 F5 86.1(7) ?
F3 P1 F6 87.6(7) ?
F3 P1 F25 128(2) ?
F3 P1 F26 124(1) ?
F3 P1 F27 55(1) ?
F3 P1 F28 51(1) ?
F3 P1 F29 120(1) ?
F3 P1 F30 68(1) ?
F4 P1 F5 84.3(8) ?
F4 P1 F6 96.2(10) ?
F4 P1 F25 69(1) ?
F4 P1 F26 81(1) ?
F4 P1 F27 120(1) ?
F4 P1 F28 103(1) ?
F4 P1 F29 151(1) ?
F4 P1 F30 25(1) ?
F5 P1 F6 173.6(9) ?
F5 P1 F25 47(1) ?
F5 P1 F26 145(1) ?
F5 P1 F27 130(1) ?
F5 P1 F28 41(1) ?
F5 P1 F29 90(1) ?
F5 P1 F30 98(1) ?
F6 P1 F25 138(2) ?
F6 P1 F26 40(1) ?
F6 P1 F27 44(1) ?
F6 P1 F28 132(1) ?
F6 P1 F29 92(1) ?
F6 P1 F30 79(1) ?
F25 P1 F26 98(2) ?
F25 P1 F27 170(2) ?
F25 P1 F28 88(2) ?
F25 P1 F29 85(2) ?
F25 P1 F30 94(2) ?
F26 P1 F27 84(2) ?
F26 P1 F28 172(2) ?
F26 P1 F29 86(1) ?
F26 P1 F30 81(2) ?
F27 P1 F28 89(2) ?
F27 P1 F29 84(2) ?
F27 P1 F30 95(2) ?
F28 P1 F29 90(1) ?
F28 P1 F30 101(2) ?
F29 P1 F30 168(2) ?
F7 P2 F8 92.6(5) ?
F7 P2 F9 178.9(5) ?
F7 P2 F10 88.6(4) ?
F7 P2 F11 88.1(4) ?
F7 P2 F12 90.0(5) ?
F8 P2 F9 88.5(5) ?
F8 P2 F10 178.4(7) ?
F8 P2 F11 91.7(6) ?
F8 P2 F12 92.2(7) ?
F9 P2 F10 90.3(5) ?
F9 P2 F11 91.5(6) ?
F9 P2 F12 90.3(6) ?
F10 P2 F11 87.2(5) ?
F10 P2 F12 88.9(6) ?
F11 P2 F12 175.7(6) ?
F13 P3 F14 89.3(4) ?
F13 P3 F15 179.3(5) ?
F13 P3 F16 92.2(5) ?
F13 P3 F17 89.9(4) ?
F13 P3 F18 90.6(4) ?
F14 P3 F15 90.1(5) ?
F14 P3 F16 178.4(5) ?
F14 P3 F17 88.6(4) ?
F14 P3 F18 89.7(4) ?
F15 P3 F16 88.4(5) ?
F15 P3 F17 89.6(4) ?
F15 P3 F18 89.8(4) ?
F16 P3 F17 91.1(5) ?
F16 P3 F18 90.6(4) ?
F17 P3 F18 178.2(5) ?
F19 P4 F20 87.1(4) ?
F19 P4 F21 177.0(6) ?
F19 P4 F22 88.6(5) ?
F19 P4 F23 85.4(5) ?
F19 P4 F24 86.9(5) ?
F20 P4 F21 92.9(4) ?
F20 P4 F22 173.9(5) ?
F20 P4 F23 91.5(4) ?
F20 P4 F24 88.2(5) ?
F21 P4 F22 91.2(5) ?
F21 P4 F23 97.6(6) ?
F21 P4 F24 90.1(6) ?
F22 P4 F23 92.5(4) ?
F22 P4 F24 87.2(5) ?
F23 P4 F24 172.3(5) ?
P1 F1 F25 62(1) ?
P1 F1 F26 63(1) ?
P1 F1 F29 60(1) ?
F25 F1 F26 114(2) ?
F25 F1 F29 92(2) ?
F26 F1 F29 91(1) ?
P1 F2 F27 57(1) ?
P1 F2 F29 75(3) ?
F27 F2 F29 113(3) ?
P1 F3 F27 60(1) ?
P1 F3 F28 58(1) ?
F27 F3 F28 97(2) ?
P1 F4 F30 74(4) ?
P1 F5 F25 62(1) ?
P1 F5 F28 62(1) ?
F25 F5 F28 124(2) ?
P1 F6 F26 70(2) ?
P1 F6 F27 67(2) ?
F26 F6 F27 134(3) ?
P1 F25 F1 66(1) ?
P1 F25 F5 70(2) ?
F1 F25 F5 128(3) ?
P1 F26 F1 62(1) ?
P1 F26 F6 68(2) ?
F1 F26 F6 124(3) ?
P1 F27 F2 59(1) ?
P1 F27 F3 64(1) ?
P1 F27 F6 67(2) ?
F2 F27 F3 93(2) ?
F2 F27 F6 102(3) ?
F3 F27 F6 110(3) ?
P1 F28 F3 69(1) ?
P1 F28 F5 76(2) ?
F3 F28 F5 128(2) ?
P1 F29 F1 58(1) ?
P1 F29 F2 75(2) ?
F1 F29 F2 133(4) ?
P1 F30 F4 80(4) ?
C40 O5 C43 119.2(8) ?
C44 O6 C45 112.4(8) ?
C46 O7 C47 113.7(9) ?
C48 O8 C49 116.4(10) ?
C50 O9 C51 119(1) ?
C54 O10 C57 118(1) ?
C58 O11 C59 114(1) ?
C60 O12 C61 112.2(9) ?
C62 O13 C63 111.8(9) ?
C37 O14 C64 118.1(8) ?
C104 O19 C107 121.2(9) ?
O21 O20 C108 67(1) ?
O21 O20 C109 69(1) ?
C108 O20 C109 107(1) ?
O20 O21 C108 69(1) ?
O20 O21 C109 65(1) ?
C108 O21 C109 106(1) ?
C110 O22 C111 113(1) ?
C110 O22 C129 41(1) ?
C111 O22 C129 124(1) ?
C112 O23 C113 113.1(8) ?
C114 O24 C115 119(1) ?
C118 O25 C121 120.7(10) ?
C122 O26 C123 112(1) ?
C124 O27 C125 119(1) ?
C126 O28 C127 111.4(9) ?
C101 O29 C128 120(1) ?
C134 O32 C135 95(1) ?
C134 O32 C136 157(2) ?
C135 O32 C136 99(2) ?
C135 O33 C137 114(2) ?
C1 N1 C10 112.1(9) ?
C1 N1 C36 123.6(9) ?
C10 N1 C36 122.8(9) ?
C5 N2 C6 113.7(9) ?
C5 N2 C11 122.2(9) ?
C6 N2 C11 123.7(9) ?
C18 N3 C19 116.4(8) ?
C18 N3 C23 118.7(8) ?
C19 N3 C23 123.8(9) ?
C26 N4 C27 123.0(8) ?
C26 N4 C29 116.7(8) ?
C27 N4 C29 120.0(7) ?
C65 N5 C74 111.9(8) ?
C65 N5 C75 124.8(8) ?
C74 N5 C75 122.0(8) ?
C69 N6 C70 110.8(9) ?
C69 N6 C100 125.4(8) ?
C70 N6 C100 122.1(8) ?
C82 N7 C83 119.3(8) ?
C82 N7 C87 119.8(8) ?
C83 N7 C87 120.3(9) ?
C90 N8 C91 120.7(8) ?
C90 N8 C93 118.2(8) ?
C91 N8 C93 121.0(8) ?
O1 C1 N1 126(1) ?
O1 C1 C2 127(1) ?
N1 C1 C2 105(1) ?
C1 C2 C3 129.3(10) ?
C1 C2 C9 108.3(9) ?
C3 C2 C9 122.2(9) ?
C2 C3 C4 113.8(9) ?
C3 C4 C5 128.2(9) ?
C3 C4 C7 124.5(10) ?
C5 C4 C7 107.2(9) ?
O3 C5 N2 127(1) ?
O3 C5 C4 127(1) ?
N2 C5 C4 105.1(9) ?
O4 C6 N2 126(1) ?
O4 C6 C7 128(1) ?
N2 C6 C7 104(1) ?
C4 C7 C6 109.5(9) ?
C4 C7 C8 121.4(9) ?
C6 C7 C8 129.0(10) ?
C7 C8 C9 114.4(9) ?
C2 C9 C8 123.8(10) ?
C2 C9 C10 107.3(9) ?
C8 C9 C10 128.7(9) ?
O2 C10 N1 127(1) ?
O2 C10 C9 126.7(10) ?
N1 C10 C9 106.3(9) ?
N2 C11 C12 109.5(8) ?
C11 C12 C13 121.4(9) ?
C11 C12 C17 119.8(9) ?
C13 C12 C17 118.7(9) ?
C12 C13 C14 120.4(9) ?
C13 C14 C15 121.2(9) ?
C14 C15 C16 118.5(9) ?
C14 C15 C18 121.7(9) ?
C16 C15 C18 119.7(9) ?
C15 C16 C17 120.8(9) ?
C12 C17 C16 120.5(9) ?
N3 C18 C15 107.5(7) ?
N3 C19 C20 119.8(9) ?
C19 C20 C21 119.3(9) ?
C20 C21 C22 117.4(8) ?
C20 C21 C24 122.5(9) ?
C22 C21 C24 119.9(8) ?
C21 C22 C23 120.6(9) ?
N3 C23 C22 119.0(9) ?
C21 C24 C25 120.0(8) ?
C21 C24 C28 122.5(8) ?
C25 C24 C28 117.5(8) ?
C24 C25 C26 121.7(8) ?
N4 C26 C25 117.2(8) ?
N4 C27 C28 120.1(8) ?
C24 C28 C27 120.5(9) ?
N4 C29 C30 109.1(7) ?
C29 C30 C31 119.8(9) ?
C29 C30 C35 120.4(8) ?
C31 C30 C35 119.4(9) ?
C30 C31 C32 120.7(9) ?
C31 C32 C33 119.9(9) ?
C32 C33 C34 119.5(9) ?
C32 C33 C36 119.2(9) ?
C34 C33 C36 121.1(9) ?
C33 C34 C35 120.0(9) ?
C30 C35 C34 120.4(9) ?
N1 C36 C33 108.6(8) ?
O14 C37 C38 123.7(9) ?
O14 C37 C42 117.5(9) ?
C38 C37 C42 118.8(10) ?
C37 C38 C39 119.0(9) ?
C38 C39 C40 122.5(9) ?
O5 C40 C39 118.5(9) ?
O5 C40 C41 123.0(9) ?
C39 C40 C41 118.4(10) ?
C40 C41 C42 118.6(9) ?
C37 C42 C41 122.6(9) ?
O5 C43 C44 108.6(9) ?
O6 C44 C43 108.1(9) ?
O6 C45 C46 111.2(10) ?
O7 C46 C45 108.3(10) ?
O7 C47 C48 114(1) ?
O8 C48 C47 111(1) ?
O8 C49 C50 113(1) ?
O9 C50 C49 112(1) ?
O9 C51 C52 123(1) ?
O9 C51 C56 119(1) ?
C52 C51 C56 116(1) ?
C51 C52 C53 119(1) ?
C52 C53 C54 123(1) ?
O10 C54 C53 125(1) ?
O10 C54 C55 120(1) ?
C53 C54 C55 113(1) ?
C54 C55 C56 126(1) ?
C51 C56 C55 120(1) ?
O10 C57 C58 109(1) ?
O11 C58 C57 111(1) ?
O11 C59 C60 112(1) ?
O12 C60 C59 113(1) ?
O12 C61 C62 106.8(10) ?
O13 C62 C61 109(1) ?
O13 C63 C64 109(1) ?
O14 C64 C63 108.2(9) ?
O16 C65 N5 124.8(9) ?
O16 C65 C66 128.7(9) ?
N5 C65 C66 106.5(8) ?
C65 C66 C67 129.8(8) ?
C65 C66 C73 107.3(8) ?
C67 C66 C73 122.6(8) ?
C66 C67 C68 115.0(8) ?
C67 C68 C69 129.6(9) ?
C67 C68 C71 121.8(9) ?
C69 C68 C71 108.5(8) ?
O18 C69 N6 122.7(10) ?
O18 C69 C68 130.3(9) ?
N6 C69 C68 107.0(9) ?
O17 C70 N6 124.7(9) ?
O17 C70 C71 129.6(9) ?
N6 C70 C71 105.7(8) ?
C68 C71 C70 107.9(8) ?
C68 C71 C72 123.7(9) ?
C70 C71 C72 128.2(9) ?
C71 C72 C73 115.4(8) ?
C66 C73 C72 121.5(8) ?
C66 C73 C74 109.0(8) ?
C72 C73 C74 129.5(9) ?
O15 C74 N5 123.5(9) ?
O15 C74 C73 131.3(9) ?
N5 C74 C73 105.1(8) ?
N5 C75 C76 110.7(8) ?
C75 C76 C77 120.1(8) ?
C75 C76 C81 121.4(8) ?
C77 C76 C81 118.1(9) ?
C76 C77 C78 120.7(9) ?
C77 C78 C79 121.4(9) ?
C78 C79 C80 118.4(9) ?
C78 C79 C82 122.0(9) ?
C80 C79 C82 119.5(8) ?
C79 C80 C81 121.3(9) ?
C76 C81 C80 120.1(8) ?
N7 C82 C79 109.3(8) ?
N7 C83 C84 120.1(9) ?
C83 C84 C85 120.9(8) ?
C84 C85 C86 115.8(8) ?
C84 C85 C88 120.5(8) ?
C86 C85 C88 123.6(8) ?
C85 C86 C87 120.8(9) ?
N7 C87 C86 121.9(9) ?
C85 C88 C89 121.6(8) ?
C85 C88 C92 122.4(8) ?
C89 C88 C92 115.9(9) ?
C88 C89 C90 120.5(8) ?
N8 C90 C89 120.7(9) ?
N8 C91 C92 120.3(9) ?
C88 C92 C91 121.9(9) ?
N8 C93 C94 109.1(8) ?
C93 C94 C95 122.3(9) ?
C93 C94 C99 120.1(9) ?
C95 C94 C99 117.2(9) ?
C94 C95 C96 121.4(9) ?
C95 C96 C97 121.3(9) ?
C96 C97 C98 117.7(9) ?
C96 C97 C100 120.6(9) ?
C98 C97 C100 121.3(9) ?
C97 C98 C99 121.5(9) ?
C94 C99 C98 120.8(9) ?
N6 C100 C97 111.3(8) ?
O29 C101 C102 122(1) ?
O29 C101 C106 121(1) ?
C102 C101 C106 115(1) ?
C101 C102 C103 127(1) ?
C102 C103 C104 117(1) ?
O19 C104 C103 123(1) ?
O19 C104 C105 118(1) ?
C103 C104 C105 117(1) ?
C104 C105 C106 122(1) ?
C101 C106 C105 120(1) ?
O19 C107 C108 112(1) ?
O20 C108 O21 42.5(8) ?
O20 C108 C107 99(1) ?
O21 C108 C107 129(1) ?
O20 C109 O21 44.8(8) ?
O20 C109 C110 111(1) ?
O20 C109 C129 121(1) ?
O21 C109 C110 130(1) ?
O21 C109 C129 108(1) ?
C110 C109 C129 38(1) ?
O22 C110 C109 113(1) ?
O22 C110 C129 70(2) ?
C109 C110 C129 67(2) ?
O22 C111 C112 113.8(9) ?
O23 C112 C111 109.6(9) ?
O23 C113 C114 115(1) ?
O24 C114 C113 109(1) ?
O24 C115 C116 116(1) ?
O24 C115 C120 125(1) ?
C116 C115 C120 117(1) ?
C115 C116 C117 123(1) ?
C116 C117 C118 118(1) ?
O25 C118 C117 123(1) ?
O25 C118 C119 116(1) ?
C117 C118 C119 119(1) ?
C118 C119 C120 122(1) ?
C115 C120 C119 118(1) ?
O25 C121 C122 107(1) ?
O26 C122 C121 111(1) ?
O26 C123 C124 111(1) ?
O27 C124 C123 112(1) ?
O27 C125 C126 109(1) ?
O28 C126 C125 110(1) ?
O28 C127 C128 107(1) ?
O29 C128 C127 109(1) ?
O22 C129 C109 115(2) ?
O22 C129 C110 67(2) ?
C109 C129 C110 73(2) ?
O30 C130 C131 122(1) ?
O30 C130 C132 119(1) ?
C131 C130 C132 117(1) ?
O32 C134 C133 101(2) ?
O32 C135 O33 96(1) ?
O32 C136 C137 111(4) ?
O33 C137 C136 91(4) ?
O33 C137 C138 155(4) ?
C136 C137 C138 113(4) ?
C140 C139 C141 76(2) ?
C139 C140 C142 83(2) ?
C139 C140 C143 159(3) ?
C139 C140 C144 116(3) ?
C142 C140 C143 113(3) ?
C142 C140 C144 76(2) ?
C143 C140 C144 60(2) ?
C139 C141 C144 92(2) ?
C140 C143 C144 62(2) ?
C140 C144 C141 73(2) ?
C140 C144 C143 56(1) ?
C141 C144 C143 125(2) ?
C2 C3 H1 123.118 no
C4 C3 H1 123.107 no
C7 C8 H2 122.818 no
C9 C8 H2 122.829 no
N2 C11 H3 109.464 no
N2 C11 H4 109.446 no
C12 C11 H3 109.492 no
C12 C11 H4 109.469 no
H3 C11 H4 109.492 no
C12 C13 H5 119.787 no
C14 C13 H5 119.842 no
C13 C14 H6 119.375 no
C15 C14 H6 119.447 no
C15 C16 H7 119.658 no
C17 C16 H7 119.581 no
C12 C17 H8 119.743 no
C16 C17 H8 119.786 no
N3 C18 H9 109.996 no
N3 C18 H10 109.973 no
C15 C18 H9 109.953 no
C15 C18 H10 109.934 no
H9 C18 H10 109.473 no
N3 C19 H11 120.141 no
C20 C19 H11 120.065 no
C19 C20 H12 120.311 no
C21 C20 H12 120.364 no
C21 C22 H13 119.665 no
C23 C22 H13 119.729 no
N3 C23 H14 120.456 no
C22 C23 H14 120.535 no
C24 C25 H15 119.126 no
C26 C25 H15 119.188 no
N4 C26 H16 121.467 no
C25 C26 H16 121.330 no
N4 C27 H17 119.988 no
C28 C27 H17 119.932 no
C24 C28 H18 119.688 no
C27 C28 H18 119.837 no
N4 C29 H19 109.601 no
N4 C29 H20 109.572 no
C30 C29 H19 109.561 no
C30 C29 H20 109.527 no
H19 C29 H20 109.503 no
C30 C31 H21 119.689 no
C32 C31 H21 119.657 no
C31 C32 H22 120.018 no
C33 C32 H22 120.064 no
C33 C34 H23 119.936 no
C35 C34 H23 120.063 no
C30 C35 H24 119.829 no
C34 C35 H24 119.742 no
N1 C36 H25 109.632 no
N1 C36 H26 109.658 no
C33 C36 H25 109.745 no
C33 C36 H26 109.753 no
H25 C36 H26 109.438 no
C37 C38 H27 120.429 no
C39 C38 H27 120.594 no
C38 C39 H28 118.770 no
C40 C39 H28 118.710 no
C40 C41 H29 120.747 no
C42 C41 H29 120.629 no
C37 C42 H30 118.726 no
C41 C42 H30 118.632 no
O5 C43 H31 109.698 no
O5 C43 H32 109.712 no
C44 C43 H31 109.713 no
C44 C43 H32 109.774 no
H31 C43 H32 109.354 no
O6 C44 H33 109.941 no
O6 C44 H34 109.921 no
C43 C44 H33 109.735 no
C43 C44 H34 109.749 no
H33 C44 H34 109.421 no
O6 C45 H35 108.946 no
O6 C45 H36 108.971 no
C46 C45 H35 109.121 no
C46 C45 H36 109.133 no
H35 C45 H36 109.450 no
O7 C46 H37 109.826 no
O7 C46 H38 109.786 no
C45 C46 H37 109.696 no
C45 C46 H38 109.717 no
H37 C46 H38 109.489 no
O7 C47 H39 108.135 no
O7 C47 H40 108.085 no
C48 C47 H39 108.105 no
C48 C47 H40 108.119 no
H39 C47 H40 109.500 no
O8 C48 H41 108.804 no
O8 C48 H42 108.814 no
C47 C48 H41 108.971 no
C47 C48 H42 108.998 no
H41 C48 H42 109.434 no
O8 C49 H43 108.584 no
O8 C49 H44 108.569 no
C50 C49 H43 108.332 no
C50 C49 H44 108.243 no
H43 C49 H44 109.371 no
O9 C50 H45 108.541 no
O9 C50 H46 108.480 no
C49 C50 H45 108.656 no
C49 C50 H46 108.700 no
H45 C50 H46 109.513 no
C51 C52 H47 120.164 no
C53 C52 H47 120.222 no
C52 C53 H48 118.281 no
C54 C53 H48 118.285 no
C54 C55 H49 116.919 no
C56 C55 H49 116.863 no
C51 C56 H50 119.633 no
C55 C56 H50 119.664 no
O10 C57 H51 109.446 no
O10 C57 H52 109.513 no
C58 C57 H51 109.310 no
C58 C57 H52 109.403 no
H51 C57 H52 109.557 no
O11 C58 H53 108.969 no
O11 C58 H54 108.998 no
C57 C58 H53 109.127 no
C57 C58 H54 109.201 no
H53 C58 H54 109.387 no
O11 C59 H55 108.658 no
O11 C59 H56 108.623 no
C60 C59 H55 108.747 no
C60 C59 H56 108.765 no
H55 C59 H56 109.414 no
O12 C60 H57 108.444 no
O12 C60 H58 108.495 no
C59 C60 H57 108.399 no
C59 C60 H58 108.451 no
H57 C60 H58 109.552 no
O12 C61 H59 110.112 no
O12 C61 H60 110.167 no
C62 C61 H59 110.135 no
C62 C61 H60 110.118 no
H59 C61 H60 109.465 no
O13 C62 H61 109.443 no
O13 C62 H62 109.470 no
C61 C62 H61 109.383 no
C61 C62 H62 109.405 no
H61 C62 H62 109.347 no
O13 C63 H63 109.539 no
O13 C63 H64 109.574 no
C64 C63 H63 109.608 no
C64 C63 H64 109.591 no
H63 C63 H64 109.438 no
O14 C64 H65 109.753 no
O14 C64 H66 109.751 no
C63 C64 H65 109.806 no
C63 C64 H66 109.783 no
H65 C64 H66 109.549 no
C66 C67 H67 122.532 no
C68 C67 H67 122.505 no
C71 C72 H68 122.259 no
C73 C72 H68 122.295 no
N5 C75 H69 109.154 no
N5 C75 H70 109.174 no
C76 C75 H69 109.170 no
C76 C75 H70 109.175 no
H69 C75 H70 109.471 no
C76 C77 H71 119.692 no
C78 C77 H71 119.620 no
C77 C78 H72 119.340 no
C79 C78 H72 119.295 no
C79 C80 H73 119.339 no
C81 C80 H73 119.346 no
C76 C81 H74 120.004 no
C80 C81 H74 119.925 no
N7 C82 H75 109.501 no
N7 C82 H76 109.504 no
C79 C82 H75 109.482 no
C79 C82 H76 109.501 no
H75 C82 H76 109.510 no
N7 C83 H77 119.977 no
C84 C83 H77 119.908 no
C83 C84 H78 119.535 no
C85 C84 H78 119.530 no
C85 C86 H79 119.565 no
C87 C86 H79 119.587 no
N7 C87 H80 119.034 no
C86 C87 H80 119.029 no
C88 C89 H81 119.793 no
C90 C89 H81 119.742 no
N8 C90 H82 119.670 no
C89 C90 H82 119.631 no
N8 C91 H83 119.829 no
C92 C91 H83 119.904 no
C88 C92 H84 119.042 no
C91 C92 H84 119.083 no
N8 C93 H85 109.616 no
N8 C93 H86 109.599 no
C94 C93 H85 109.582 no
C94 C93 H86 109.536 no
H85 C93 H86 109.433 no
C94 C95 H87 119.308 no
C96 C95 H87 119.302 no
C95 C96 H88 119.298 no
C97 C96 H88 119.370 no
C97 C98 H89 119.211 no
C99 C98 H89 119.250 no
C94 C99 H90 119.621 no
C98 C99 H90 119.599 no
N6 C100 H91 109.028 no
N6 C100 H92 109.031 no
C97 C100 H91 109.036 no
C97 C100 H92 109.037 no
H91 C100 H92 109.392 no
C101 C102 H93 116.289 no
C103 C102 H93 116.117 no
C102 C103 H94 121.492 no
C104 C103 H94 121.446 no
C104 C105 H95 118.962 no
C106 C105 H95 118.986 no
C101 C106 H96 119.766 no
C105 C106 H96 119.823 no
O19 C107 H97 108.565 no
O19 C107 H98 108.595 no
C108 C107 H97 108.631 no
C108 C107 H98 108.619 no
H97 C107 H98 109.449 no
O20 C108 H99 111.991 no
O20 C108 H100 111.938 no
O21 C108 H99 72.504 no
O21 C108 H100 113.013 no
C107 C108 H99 111.989 no
C107 C108 H100 111.896 no
H99 C108 H100 109.507 no
O20 C109 H101 109.049 no
O20 C109 H102 109.050 no
O21 C109 H101 119.527 no
O21 C109 H102 64.541 no
C110 C109 H101 109.069 no
C110 C109 H102 108.894 no
C129 C109 H101 126.278 no
C129 C109 H102 70.347 no
H101 C109 H102 109.471 no
O22 C110 H103 108.714 no
O22 C110 H104 108.402 no
C109 C110 H103 108.731 no
C109 C110 H104 108.420 no
C129 C110 H103 77.062 no
C129 C110 H104 173.538 no
H103 C110 H104 109.229 no
O22 C111 H105 108.368 no
O22 C111 H106 108.410 no
C112 C111 H105 108.347 no
C112 C111 H106 108.336 no
H105 C111 H106 109.516 no
O23 C112 H107 109.506 no
O23 C112 H108 109.454 no
C111 C112 H107 109.472 no
C111 C112 H108 109.435 no
H107 C112 H108 109.395 no
O23 C113 H109 107.746 no
O23 C113 H110 107.772 no
C114 C113 H109 107.942 no
C114 C113 H110 107.961 no
H109 C113 H110 109.426 no
O24 C114 H111 109.621 no
O24 C114 H112 109.562 no
C113 C114 H111 109.415 no
C113 C114 H112 109.354 no
H111 C114 H112 109.577 no
C115 C116 H113 118.233 no
C117 C116 H113 118.335 no
C116 C117 H114 120.838 no
C118 C117 H114 121.052 no
C118 C119 H115 118.574 no
C120 C119 H115 118.636 no
C115 C120 H116 120.617 no
C119 C120 H116 120.737 no
O25 C121 H117 109.938 no
O25 C121 H118 109.897 no
C122 C121 H117 109.944 no
C122 C121 H118 109.901 no
H117 C121 H118 109.354 no
O26 C122 H119 109.043 no
O26 C122 H120 109.004 no
C121 C122 H119 109.040 no
C121 C122 H120 109.090 no
H119 C122 H120 109.529 no
O26 C123 H121 109.090 no
O26 C123 H122 109.119 no
C124 C123 H121 108.878 no
C124 C123 H122 108.914 no
H121 C123 H122 109.362 no
O27 C124 H123 108.521 no
O27 C124 H124 108.596 no
C123 C124 H123 108.719 no
C123 C124 H124 108.698 no
H123 C124 H124 109.404 no
O27 C125 H125 109.372 no
O27 C125 H126 109.444 no
C126 C125 H125 109.453 no
C126 C125 H126 109.487 no
H125 C125 H126 109.475 no
O28 C126 H127 109.255 no
O28 C126 H128 109.206 no
C125 C126 H127 109.210 no
C125 C126 H128 109.193 no
H127 C126 H128 109.411 no
O28 C127 H129 109.917 no
O28 C127 H130 109.948 no
C128 C127 H129 109.919 no
C128 C127 H130 109.899 no
H129 C127 H130 109.366 no
O29 C128 H131 109.376 no
O29 C128 H132 109.350 no
C127 C128 H131 109.296 no
C127 C128 H132 109.329 no
H131 C128 H132 109.596 no
O22 C129 H103 94.099 no
C109 C129 H103 99.217 no
C110 C129 H103 50.524 no
C130 C131 H133 109.606 no
C130 C131 H134 109.557 no
C130 C131 H135 109.578 no
H133 C131 H134 109.354 no
H133 C131 H135 109.405 no
H134 C131 H135 109.326 no
C130 C132 H136 109.391 no
C130 C132 H137 109.477 no
C130 C132 H138 109.366 no
H136 C132 H137 109.669 no
H136 C132 H138 109.422 no
H137 C132 H138 109.503 no

loop_
_geom_bond_atom_site_label_1
_geom_bond_atom_site_label_2
_geom_bond_distance
_geom_bond_publ_flag
P1 F1 1.543(9) yes
P1 F2 1.58(1) yes
P1 F3 1.600(9) yes
P1 F4 1.56(1) yes
P1 F5 1.60(1) yes
P1 F6 1.54(1) yes
P1 F25 1.49(4) yes
P1 F26 1.56(4) yes
P1 F27 1.54(4) yes
P1 F28 1.46(3) yes
P1 F29 1.58(4) yes
P1 F30 1.53(5) yes
P2 F7 1.579(8) yes
P2 F8 1.510(9) yes
P2 F9 1.571(9) yes
P2 F10 1.568(9) yes
P2 F11 1.554(9) yes
P2 F12 1.546(9) yes
P3 F13 1.572(7) yes
P3 F14 1.577(7) yes
P3 F15 1.592(7) yes
P3 F16 1.546(7) yes
P3 F17 1.564(7) yes
P3 F18 1.574(7) yes
P4 F19 1.616(8) yes
P4 F20 1.562(7) yes
P4 F21 1.504(8) yes
P4 F22 1.564(7) yes
P4 F23 1.541(7) yes
P4 F24 1.580(8) yes
O1 C1 1.20(1) yes
O2 C10 1.21(1) yes
O3 C5 1.21(1) yes
O4 C6 1.20(1) yes
O5 C40 1.35(1) yes
O5 C43 1.40(1) yes
O6 C44 1.43(1) yes
O6 C45 1.42(1) yes
O7 C46 1.42(1) yes
O7 C47 1.42(1) yes
O8 C48 1.42(1) yes
O8 C49 1.41(1) yes
O9 C50 1.40(1) yes
O9 C51 1.36(1) yes
O10 C54 1.33(1) yes
O10 C57 1.44(1) yes
O11 C58 1.45(2) yes
O11 C59 1.40(1) yes
O12 C60 1.40(1) yes
O12 C61 1.42(1) yes
O13 C62 1.43(1) yes
O13 C63 1.44(1) yes
O14 C37 1.36(1) yes
O14 C64 1.40(1) yes
O15 C74 1.196(10) yes
O16 C65 1.218(10) yes
O17 C70 1.192(10) yes
O18 C69 1.22(1) yes
O19 C104 1.34(1) yes
O19 C107 1.42(1) yes
O20 O21 1.08(2) yes
O20 C108 1.50(2) yes
O20 C109 1.40(1) yes
O21 C108 1.49(2) yes
O21 C109 1.44(2) yes
O22 C110 1.35(2) yes
O22 C111 1.41(1) yes
O22 C129 1.37(4) yes
O23 C112 1.43(1) yes
O23 C113 1.42(1) yes
O24 C114 1.39(1) yes
O24 C115 1.37(1) yes
O25 C118 1.38(1) yes
O25 C121 1.47(1) yes
O26 C122 1.41(1) yes
O26 C123 1.39(1) yes
O27 C124 1.48(2) yes
O27 C125 1.39(1) yes
O28 C126 1.42(1) yes
O28 C127 1.42(1) yes
O29 C101 1.35(1) yes
O29 C128 1.37(1) yes
O30 C130 1.18(1) yes
O32 C134 1.45(2) yes
O32 C135 1.72(3) yes
O32 C136 1.47(5) yes
O33 C135 1.46(3) yes
O33 C137 1.55(5) yes
N1 C1 1.38(1) yes
N1 C10 1.36(1) yes
N1 C36 1.48(1) yes
N2 C5 1.35(1) yes
N2 C6 1.38(1) yes
N2 C11 1.49(1) yes
N3 C18 1.51(1) yes
N3 C19 1.31(1) yes
N3 C23 1.31(1) yes
N4 C26 1.33(1) yes
N4 C27 1.32(1) yes
N4 C29 1.52(1) yes
N5 C65 1.38(1) yes
N5 C74 1.42(1) yes
N5 C75 1.45(1) yes
N6 C69 1.40(1) yes
N6 C70 1.43(1) yes
N6 C100 1.46(1) yes
N7 C82 1.51(1) yes
N7 C83 1.34(1) yes
N7 C87 1.31(1) yes
N8 C90 1.34(1) yes
N8 C91 1.33(1) yes
N8 C93 1.50(1) yes
C1 C2 1.51(1) yes
C2 C3 1.40(1) yes
C2 C9 1.35(1) yes
C3 C4 1.38(1) yes
C4 C5 1.51(1) yes
C4 C7 1.34(1) yes
C6 C7 1.49(1) yes
C7 C8 1.41(1) yes
C8 C9 1.38(1) yes
C9 C10 1.52(1) yes
C11 C12 1.52(1) yes
C12 C13 1.37(1) yes
C12 C17 1.38(1) yes
C13 C14 1.37(1) yes
C14 C15 1.37(1) yes
C15 C16 1.38(1) yes
C15 C18 1.52(1) yes
C16 C17 1.37(1) yes
C19 C20 1.41(1) yes
C20 C21 1.39(1) yes
C21 C22 1.39(1) yes
C21 C24 1.49(1) yes
C22 C23 1.40(1) yes
C24 C25 1.36(1) yes
C24 C28 1.37(1) yes
C25 C26 1.41(1) yes
C27 C28 1.37(1) yes
C29 C30 1.49(1) yes
C30 C31 1.36(1) yes
C30 C35 1.38(1) yes
C31 C32 1.39(1) yes
C32 C33 1.38(1) yes
C33 C34 1.37(1) yes
C33 C36 1.52(1) yes
C34 C35 1.38(1) yes
C37 C38 1.40(1) yes
C37 C42 1.37(1) yes
C38 C39 1.35(1) yes
C39 C40 1.38(1) yes
C40 C41 1.42(1) yes
C41 C42 1.35(1) yes
C43 C44 1.47(1) yes
C45 C46 1.46(1) yes
C47 C48 1.46(2) yes
C49 C50 1.46(2) yes
C51 C52 1.43(1) yes
C51 C56 1.41(1) yes
C52 C53 1.37(1) yes
C53 C54 1.41(1) yes
C54 C55 1.40(1) yes
C55 C56 1.30(1) yes
C57 C58 1.46(2) yes
C59 C60 1.44(2) yes
C61 C62 1.49(2) yes
C63 C64 1.48(1) yes
C65 C66 1.49(1) yes
C66 C67 1.39(1) yes
C66 C73 1.40(1) yes
C67 C68 1.38(1) yes
C68 C69 1.48(1) yes
C68 C71 1.39(1) yes
C70 C71 1.50(1) yes
C71 C72 1.36(1) yes
C72 C73 1.38(1) yes
C73 C74 1.48(1) yes
C75 C76 1.51(1) yes
C76 C77 1.40(1) yes
C76 C81 1.40(1) yes
C77 C78 1.37(1) yes
C78 C79 1.38(1) yes
C79 C80 1.39(1) yes
C79 C82 1.49(1) yes
C80 C81 1.38(1) yes
C83 C84 1.37(1) yes
C84 C85 1.39(1) yes
C85 C86 1.39(1) yes
C85 C88 1.48(1) yes
C86 C87 1.35(1) yes
C88 C89 1.38(1) yes
C88 C92 1.40(1) yes
C89 C90 1.38(1) yes
C91 C92 1.35(1) yes
C93 C94 1.50(1) yes
C94 C95 1.39(1) yes
C94 C99 1.40(1) yes
C95 C96 1.36(1) yes
C96 C97 1.39(1) yes
C97 C98 1.37(1) yes
C97 C100 1.48(1) yes
C98 C99 1.37(1) yes
C101 C102 1.32(1) yes
C101 C106 1.44(1) yes
C102 C103 1.33(1) yes
C103 C104 1.46(1) yes
C104 C105 1.35(1) yes
C105 C106 1.36(1) yes
C107 C108 1.40(2) yes
C109 C110 1.50(2) yes
C109 C129 1.44(4) yes
C110 C129 0.97(3) yes
C111 C112 1.46(1) yes
C113 C114 1.47(2) yes
C115 C116 1.37(1) yes
C115 C120 1.43(1) yes
C116 C117 1.34(1) yes
C117 C118 1.39(1) yes
C118 C119 1.36(1) yes
C119 C120 1.33(1) yes
C121 C122 1.47(2) yes
C123 C124 1.41(2) yes
C125 C126 1.46(2) yes
C127 C128 1.51(2) yes
C130 C131 1.46(2) yes
C130 C132 1.48(2) yes
C133 C134 1.48(3) yes
C136 C137 1.41(5) yes
C137 C138 1.75(7) yes
C139 C140 1.34(4) yes
C139 C141 1.82(3) yes
C140 C142 1.57(5) yes
C140 C143 1.53(4) yes
C140 C144 1.63(4) yes
C141 C144 1.69(4) yes
C143 C144 1.60(4) yes
C3 H1 0.950 no
C8 H2 0.950 no
C11 H3 0.950 no
C11 H4 0.950 no
C13 H5 0.950 no
C14 H6 0.950 no
C16 H7 0.950 no
C17 H8 0.950 no
C18 H9 0.950 no
C18 H10 0.950 no
C19 H11 0.950 no
C20 H12 0.951 no
C22 H13 0.949 no
C23 H14 0.950 no
C25 H15 0.950 no
C26 H16 0.950 no
C27 H17 0.950 no
C28 H18 0.950 no
C29 H19 0.950 no
C29 H20 0.950 no
C31 H21 0.950 no
C32 H22 0.951 no
C34 H23 0.950 no
C35 H24 0.950 no
C36 H25 0.951 no
C36 H26 0.950 no
C38 H27 0.950 no
C39 H28 0.950 no
C41 H29 0.951 no
C42 H30 0.951 no
C43 H31 0.951 no
C43 H32 0.951 no
C44 H33 0.950 no
C44 H34 0.951 no
C45 H35 0.950 no
C45 H36 0.950 no
C46 H37 0.950 no
C46 H38 0.950 no
C47 H39 0.950 no
C47 H40 0.950 no
C48 H41 0.950 no
C48 H42 0.950 no
C49 H43 0.951 no
C49 H44 0.951 no
C50 H45 0.949 no
C50 H46 0.951 no
C52 H47 0.950 no
C53 H48 0.949 no
C55 H49 0.950 no
C56 H50 0.951 no
C57 H51 0.950 no
C57 H52 0.949 no
C58 H53 0.951 no
C58 H54 0.950 no
C59 H55 0.950 no
C59 H56 0.951 no
C60 H57 0.950 no
C60 H58 0.949 no
C61 H59 0.950 no
C61 H60 0.950 no
C62 H61 0.951 no
C62 H62 0.951 no
C63 H63 0.951 no
C63 H64 0.950 no
C64 H65 0.949 no
C64 H66 0.950 no
C67 H67 0.950 no
C72 H68 0.950 no
C75 H69 0.950 no
C75 H70 0.950 no
C77 H71 0.950 no
C78 H72 0.951 no
C80 H73 0.950 no
C81 H74 0.950 no
C82 H75 0.950 no
C82 H76 0.949 no
C83 H77 0.950 no
C84 H78 0.951 no
C86 H79 0.949 no
C87 H80 0.950 no
C89 H81 0.951 no
C90 H82 0.950 no
C91 H83 0.950 no
C92 H84 0.949 no
C93 H85 0.950 no
C93 H86 0.951 no
C95 H87 0.950 no
C96 H88 0.950 no
C98 H89 0.950 no
C99 H90 0.950 no
C100 H91 0.951 no
C100 H92 0.950 no
C102 H93 0.950 no
C103 H94 0.951 no
C105 H95 0.950 no
C106 H96 0.949 no
C107 H97 0.950 no
C107 H98 0.950 no
C108 H99 0.949 no
C108 H100 0.950 no
C109 H101 0.950 no
C109 H102 0.950 no
C110 H103 0.949 no
C110 H104 0.954 no
C111 H105 0.950 no
C111 H106 0.949 no
C112 H107 0.950 no
C112 H108 0.951 no
C113 H109 0.951 no
C113 H110 0.950 no
C114 H111 0.949 no
C114 H112 0.950 no
C116 H113 0.951 no
C117 H114 0.950 no
C119 H115 0.949 no
C120 H116 0.950 no
C121 H117 0.951 no
C121 H118 0.951 no
C122 H119 0.950 no
C122 H120 0.950 no
C123 H121 0.951 no
C123 H122 0.951 no
C124 H123 0.951 no
C124 H124 0.950 no
C125 H125 0.951 no
C125 H126 0.949 no
C126 H127 0.950 no
C126 H128 0.951 no
C127 H129 0.951 no
C127 H130 0.950 no
C128 H131 0.949 no
C128 H132 0.949 no
C129 H103 1.198 no
C131 H133 0.950 no
C131 H134 0.951 no
C131 H135 0.951 no
C132 H136 0.949 no
C132 H137 0.948 no
C132 H138 0.951 no

loop_
_geom_contact_atom_site_label_1
_geom_contact_atom_site_label_2
_geom_contact_distance
_geom_contact_site_symmetry_2
P2 O35 3.49(4) .
F1 O34 2.80(7) 2_655
F1 C62 3.30(2) 2_555
F1 C109 3.60(2) .
F2 C135 3.20(3) 3_565
F2 O35 3.33(4) .
F2 C61 3.59(2) 2_555
F3 F10 2.96(1) .
F3 O35 3.33(4) .
F3 C84 3.34(1) .
F3 C83 3.49(1) .
F3 C16 3.52(2) 2_655
F4 C89 3.29(1) .
F4 O20 3.31(2) .
F4 C84 3.41(2) .
F4 C110 3.51(2) .
F5 O35 2.92(4) .
F5 C61 3.43(2) 2_555
F5 C84 3.48(1) .
F6 C41 3.19(1) 2_655
F6 C16 3.24(2) 2_655
F6 C17 3.32(1) 2_655
F6 O34 3.44(7) 2_655
F7 O35 2.93(4) .
F7 C134 3.11(3) 3_565
F7 C19 3.13(1) 2_655
F7 C135 3.33(3) 3_565
F7 C20 3.58(1) 2_655
F8 C36 3.54(1) 3_665
F8 C134 3.57(3) 3_565
F9 C121 3.29(2) .
F9 C122 3.35(2) .
F9 C122 3.49(2) 3_665
F9 C75 3.52(1) 3_565
F10 C121 3.45(2) .
F10 O35 3.47(4) .
F10 C83 3.56(1) .
F10 F28 3.57(4) .
F11 C19 3.23(1) 2_655
F11 C123 3.29(2) 3_665
F11 C18 3.39(1) 2_655
F11 N3 3.43(1) 2_655
F12 C82 3.40(1) .
F12 C83 3.58(1) .
F13 O28 3.29(1) .
F13 C86 3.35(1) .
F13 C92 3.45(1) .
F14 F19 3.34(1) .
F14 C27 3.55(1) .
F15 O31 2.93(1) .
F15 C28 3.43(1) .
F15 C132 3.47(2) .
F16 C45 3.40(1) 1_455
F16 C127 3.49(2) .
F17 C92 3.37(1) .
F17 C46 3.43(1) 1_455
F17 C91 3.55(1) .
F18 C38 3.14(1) .
F18 C35 3.30(1) .
F18 C27 3.38(1) .
F18 C39 3.56(1) .
F19 C114 3.29(2) .
F19 C29 3.42(1) .
F19 O17 3.47(1) 1_655
F19 C27 3.57(1) .
F20 C114 3.33(2) .
F20 C113 3.35(2) .
F20 C112 3.41(1) 3_666
F20 C100 3.51(1) 1_655
F21 N2 3.18(1) 4_555
F21 C11 3.24(1) 4_555
F21 C5 3.35(1) 4_555
F21 O3 3.45(1) 4_555
F22 C27 3.06(1) .
F22 C132 3.41(2) .
F22 C52 3.54(1) .
F23 C130 3.17(1) .
F23 C131 3.32(2) .
F23 O30 3.45(1) .
F23 C132 3.49(2) .
F23 C114 3.53(2) .
F24 C50 3.12(2) .
F24 C49 3.35(2) .
F24 C111 3.51(2) 3_666
F24 C29 3.55(1) .
F25 O20 3.29(4) .
F25 C62 3.39(5) 2_555
F25 C61 3.49(4) 2_555
F25 C107 3.49(4) .
F25 C108 3.59(4) .
F26 O3 3.46(4) 2_655
F26 C41 3.47(4) 2_655
F27 C19 2.98(4) 2_655
F27 C16 3.22(5) 2_655
F27 C20 3.31(4) 2_655
F28 C83 3.46(3) .
F28 C84 3.47(3) .
F29 C61 3.25(4) 2_555
F29 C62 3.30(4) 2_555
F29 C43 3.52(3) 2_655
F29 C135 3.59(5) 3_565
F30 C84 3.37(4) .
F30 C89 3.51(4) .
O1 O5 3.542(10) .
O2 C125 3.13(2) .
O2 C55 3.59(1) 4_554
O3 O34 2.82(7) .
O3 C111 3.35(1) 2_645
O3 C110 3.44(2) 2_645
O3 C112 3.48(1) 2_645
O4 O14 3.484(10) .
O4 C143 3.56(3) .
O5 C26 3.36(1) .
O5 C25 3.37(1) .
O5 C31 3.52(1) .
O5 C1 3.53(1) .
O5 C32 3.55(1) .
O6 C26 3.44(1) .
O7 C31 3.44(1) .
O7 C26 3.45(1) .
O8 C26 3.15(1) .
O8 N4 3.53(1) .
O9 C3 3.46(1) 4_555
O9 C25 3.48(1) .
O10 C23 3.37(1) .
O10 C22 3.53(1) .
O11 C23 3.38(1) .
O11 C124 3.59(2) 4_555
O12 C14 3.32(1) .
O13 O31 2.94(1) .
O14 C13 3.47(1) .
O14 C22 3.50(1) .
O14 C14 3.52(1) .
O14 C6 3.58(1) .
O14 C23 3.59(1) .
O15 C36 3.09(1) 1_455
O15 C33 3.14(1) 1_455
O16 C18 3.00(1) 2_555
O16 C15 3.55(1) 2_555
O17 C29 2.84(1) 1_455
O17 C30 3.33(1) 1_455
O18 C11 3.10(1) 2_555
O18 C12 3.11(1) 2_555
O18 C13 3.50(1) 2_555
O18 O19 3.582(9) .
O19 C69 3.37(1) .
O19 C68 3.38(1) .
O19 C96 3.45(1) .
O19 C95 3.54(1) .
O20 C90 3.25(1) .
O20 C89 3.47(1) .
O21 C95 3.19(2) .
O21 C96 3.47(2) .
O22 C90 3.20(1) .
O23 C90 3.14(1) .
O23 N8 3.26(1) .
O23 C93 3.26(1) .
O24 C69 3.54(1) 1_655
O24 C89 3.59(1) .
O25 C87 3.55(1) .
O26 C82 3.23(1) .
O26 N7 3.44(1) .
O26 C87 3.48(1) .
O27 C87 3.45(1) .
O28 C87 3.20(1) .
O28 C86 3.43(1) .
O29 C86 3.39(1) .
O29 C87 3.51(1) .
O30 C99 3.38(1) .
O30 C91 3.41(1) .
O30 C93 3.44(1) .
O30 C47 3.60(2) 1_455
O31 C138 2.80(6) 4_555
O31 C22 3.27(1) .
O32 C142 3.22(5) .
O34 C110 2.64(7) 2_645
O34 C141 3.06(7) 1_655
O34 C109 3.11(7) 2_645
O34 C129 3.21(7) 2_645
O34 C3 3.23(7) .
O34 C43 3.56(7) .
O34 C5 3.56(7) .
O35 C134 3.19(5) 3_565
O35 C135 3.43(5) 3_565
O35 C60 3.46(4) 2_555
O35 C59 3.46(4) 2_555
O35 C83 3.50(4) .
O35 C80 3.51(4) .
N1 C56 3.59(1) 4_554
N5 C121 3.59(1) 1_455
C1 C56 3.53(2) 4_554
C2 C51 3.36(2) 4_554
C2 C56 3.40(1) 4_554
C2 C40 3.47(1) .
C2 C39 3.57(1) .
C3 C41 3.52(1) .
C3 C51 3.54(2) 4_554
C3 C40 3.54(1) .
C4 C41 3.50(1) .
C4 C42 3.51(1) .
C7 C37 3.49(1) .
C7 C52 3.54(1) 4_554
C7 C42 3.55(1) .
C8 C53 3.36(1) 4_554
C8 C38 3.47(1) .
C8 C52 3.52(1) 4_554
C9 C55 3.43(1) 4_554
C9 C56 3.44(1) 4_554
C9 C39 3.45(1) .
C9 C51 3.57(2) 4_554
C9 C54 3.57(2) 4_554
C10 C55 3.29(2) 4_554
C20 C55 3.40(1) .
C20 C56 3.42(1) .
C20 C41 3.54(1) .
C20 C42 3.56(1) .
C21 C42 3.43(1) .
C21 C55 3.44(1) .
C21 C56 3.50(1) .
C21 C54 3.53(1) .
C21 C41 3.60(1) .
C22 C54 3.30(1) .
C22 C37 3.43(1) .
C22 C53 3.46(1) .
C22 C42 3.59(1) .
C24 C51 3.39(2) .
C24 C52 3.39(1) .
C24 C39 3.47(1) .
C24 C40 3.51(1) .
C25 C40 3.29(1) .
C25 C51 3.57(2) .
C25 C39 3.59(1) .
C28 C52 3.34(1) .
C28 C39 3.53(1) .
C28 C38 3.56(1) .
C35 C72 3.57(1) 1_655
C57 C138 3.24(6) 4_555
C58 C138 3.47(5) 4_555
C66 C103 3.44(1) .
C66 C117 3.56(1) 1_455
C67 C117 3.51(1) 1_455
C67 C116 3.56(1) 1_455
C68 C104 3.39(1) .
C68 C115 3.54(1) 1_455
C68 C116 3.59(1) 1_455
C70 C105 3.44(1) .
C71 C105 3.34(1) .
C71 C104 3.47(1) .
C71 C120 3.60(1) 1_455
C72 C106 3.50(1) .
C73 C102 3.43(1) .
C73 C118 3.58(2) 1_455
C73 C103 3.58(1) .
C74 C102 3.59(1) .
C78 C80 3.43(1) 3_565
C84 C117 3.34(1) .
C84 C103 3.57(1) .
C85 C117 3.44(1) .
C85 C102 3.45(1) .
C85 C118 3.46(2) .
C85 C116 3.57(1) .
C85 C119 3.59(1) .
C86 C101 3.33(1) .
C86 C118 3.45(2) .
C86 C102 3.46(1) .
C86 C119 3.50(1) .
C88 C115 3.39(1) .
C88 C105 3.51(1) .
C88 C120 3.51(1) .
C88 C116 3.59(1) .
C88 C104 3.60(1) .
C89 C104 3.52(1) .
C89 C115 3.56(1) .
C90 C112 3.58(1) .
C92 C106 3.43(1) .
C92 C120 3.45(1) .
C92 C105 3.50(1) .
C93 C96 3.53(1) 3_566
C94 C95 3.38(1) 3_566
C94 C94 3.55(2) 3_566
C136 C140 3.45(6) .
C137 C142 2.78(7) .
C138 C142 2.86(7) .
C138 C140 3.25(6) .
C138 C139 3.54(6) .

loop_
_geom_torsion_atom_site_label_1
_geom_torsion_atom_site_label_2
_geom_torsion_atom_site_label_3
_geom_torsion_atom_site_label_4
_geom_torsion
_geom_torsion_site_symmetry_1
_geom_torsion_site_symmetry_2
_geom_torsion_site_symmetry_3
_geom_torsion_site_symmetry_4
_geom_torsion_publ_flag
O1 C1 N1 C10 -178(1) 1_555 1_555 1_555 1_555 yes
O1 C1 N1 C36 -12(1) 1_555 1_555 1_555 1_555 yes
O1 C1 C2 C3 5(1) 1_555 1_555 1_555 1_555 yes
O1 C1 C2 C9 -179(1) 1_555 1_555 1_555 1_555 yes
O2 C10 N1 C1 176(1) 1_555 1_555 1_555 1_555 yes
O2 C10 N1 C36 10(1) 1_555 1_555 1_555 1_555 yes
O2 C10 C9 C2 -177(1) 1_555 1_555 1_555 1_555 yes
O2 C10 C9 C8 -3(1) 1_555 1_555 1_555 1_555 yes
O3 C5 N2 C6 178(1) 1_555 1_555 1_555 1_555 yes
O3 C5 N2 C11 5(1) 1_555 1_555 1_555 1_555 yes
O3 C5 C4 C3 -3(1) 1_555 1_555 1_555 1_555 yes
O3 C5 C4 C7 -178(1) 1_555 1_555 1_555 1_555 yes
O4 C6 N2 C5 -179(1) 1_555 1_555 1_555 1_555 yes
O4 C6 N2 C11 -6(1) 1_555 1_555 1_555 1_555 yes
O4 C6 C7 C4 179(1) 1_555 1_555 1_555 1_555 yes
O4 C6 C7 C8 3(1) 1_555 1_555 1_555 1_555 yes
O5 C40 C39 C38 -179.9(9) 1_555 1_555 1_555 1_555 yes
O5 C40 C41 C42 179.4(9) 1_555 1_555 1_555 1_555 yes
O5 C43 C44 O6 73(1) 1_555 1_555 1_555 1_555 yes
O6 C45 C46 O7 -66(1) 1_555 1_555 1_555 1_555 yes
O7 C47 C48 O8 -55(1) 1_555 1_555 1_555 1_555 yes
O8 C49 C50 O9 86(1) 1_555 1_555 1_555 1_555 yes
O9 C51 C52 C53 178(1) 1_555 1_555 1_555 1_555 yes
O9 C51 C56 C55 -179(1) 1_555 1_555 1_555 1_555 yes
O10 C54 C53 C52 -178(1) 1_555 1_555 1_555 1_555 yes
O10 C54 C55 C56 177(1) 1_555 1_555 1_555 1_555 yes
O10 C57 C58 O11 -63(1) 1_555 1_555 1_555 1_555 yes
O11 C59 C60 O12 -50(1) 1_555 1_555 1_555 1_555 yes
O12 C61 C62 O13 -72(1) 1_555 1_555 1_555 1_555 yes
O13 C63 C64 O14 67(1) 1_555 1_555 1_555 1_555 yes
O14 C37 C38 C39 178.6(9) 1_555 1_555 1_555 1_555 yes
O14 C37 C42 C41 -179.1(9) 1_555 1_555 1_555 1_555 yes
O15 C74 N5 C65 -177.1(9) 1_555 1_555 1_555 1_555 yes
O15 C74 N5 C75 -9(1) 1_555 1_555 1_555 1_555 yes
O15 C74 C73 C66 179.3(10) 1_555 1_555 1_555 1_555 yes
O15 C74 C73 C72 1(1) 1_555 1_555 1_555 1_555 yes
O16 C65 N5 C74 175.7(9) 1_555 1_555 1_555 1_555 yes
O16 C65 N5 C75 8(1) 1_555 1_555 1_555 1_555 yes
O16 C65 C66 C67 0(1) 1_555 1_555 1_555 1_555 yes
O16 C65 C66 C73 -175.2(9) 1_555 1_555 1_555 1_555 yes
O17 C70 N6 C69 174.4(9) 1_555 1_555 1_555 1_555 yes
O17 C70 N6 C100 8(1) 1_555 1_555 1_555 1_555 yes
O17 C70 C71 C68 -175.2(10) 1_555 1_555 1_555 1_555 yes
O17 C70 C71 C72 0(1) 1_555 1_555 1_555 1_555 yes
O18 C69 N6 C70 -173.8(9) 1_555 1_555 1_555 1_555 yes
O18 C69 N6 C100 -8(1) 1_555 1_555 1_555 1_555 yes
O18 C69 C68 C67 0(1) 1_555 1_555 1_555 1_555 yes
O18 C69 C68 C71 175.7(10) 1_555 1_555 1_555 1_555 yes
O19 C104 C103 C102 179.7(10) 1_555 1_555 1_555 1_555 yes
O19 C104 C105 C106 -179.4(10) 1_555 1_555 1_555 1_555 yes
O19 C107 C108 O20 76(1) 1_555 1_555 1_555 1_555 yes
O19 C107 C108 O21 43(2) 1_555 1_555 1_555 1_555 yes
O20 O21 C108 C107 53(1) 1_555 1_555 1_555 1_555 yes
O20 O21 C109 C110 -79(2) 1_555 1_555 1_555 1_555 yes
O20 O21 C109 C129 -116(2) 1_555 1_555 1_555 1_555 yes
O20 C108 O21 C109 55(1) 1_555 1_555 1_555 1_555 yes
O20 C109 O21 C108 -57(1) 1_555 1_555 1_555 1_555 yes
O20 C109 C110 O22 -60(1) 1_555 1_555 1_555 1_555 yes
O20 C109 C110 C129 -114(2) 1_555 1_555 1_555 1_555 yes
O20 C109 C129 O22 29(3) 1_555 1_555 1_555 1_555 yes
O20 C109 C129 C110 84(2) 1_555 1_555 1_555 1_555 yes
O21 O20 C108 C107 -141(1) 1_555 1_555 1_555 1_555 yes
O21 O20 C109 C110 126(1) 1_555 1_555 1_555 1_555 yes
O21 O20 C109 C129 84(2) 1_555 1_555 1_555 1_555 yes
O21 C108 O20 C109 -58(1) 1_555 1_555 1_555 1_555 yes
O21 C109 O20 C108 57(1) 1_555 1_555 1_555 1_555 yes
O21 C109 C110 O22 -12(2) 1_555 1_555 1_555 1_555 yes
O21 C109 C110 C129 -66(3) 1_555 1_555 1_555 1_555 yes
O21 C109 C129 O22 77(3) 1_555 1_555 1_555 1_555 yes
O21 C109 C129 C110 132(2) 1_555 1_555 1_555 1_555 yes
O22 C110 C109 C129 54(2) 1_555 1_555 1_555 1_555 yes
O22 C110 C129 C109 -127(1) 1_555 1_555 1_555 1_555 yes
O22 C111 C112 O23 -76(1) 1_555 1_555 1_555 1_555 yes
O22 C129 C109 C110 -54(2) 1_555 1_555 1_555 1_555 yes
O22 C129 C110 C109 127(1) 1_555 1_555 1_555 1_555 yes
O23 C113 C114 O24 59(1) 1_555 1_555 1_555 1_555 yes
O24 C115 C116 C117 177(1) 1_555 1_555 1_555 1_555 yes
O24 C115 C120 C119 -179(1) 1_555 1_555 1_555 1_555 yes
O25 C118 C117 C116 179(1) 1_555 1_555 1_555 1_555 yes
O25 C118 C119 C120 178(1) 1_555 1_555 1_555 1_555 yes
O25 C121 C122 O26 73(1) 1_555 1_555 1_555 1_555 yes
O26 C123 C124 O27 -62(1) 1_555 1_555 1_555 1_555 yes
O27 C125 C126 O28 -65(1) 1_555 1_555 1_555 1_555 yes
O28 C127 C128 O29 64(1) 1_555 1_555 1_555 1_555 yes
O29 C101 C102 C103 -176(1) 1_555 1_555 1_555 1_555 yes
O29 C101 C106 C105 177.4(10) 1_555 1_555 1_555 1_555 yes
O32 C135 O33 C137 -21(3) 1_555 1_555 1_555 1_555 yes
O32 C136 C137 O33 -51(3) 1_555 1_555 1_555 1_555 yes
O32 C136 C137 C138 128(3) 1_555 1_555 1_555 1_555 yes
O33 C135 O32 C134 -172(1) 1_555 1_555 1_555 1_555 yes
O33 C135 O32 C136 -9(2) 1_555 1_555 1_555 1_555 yes
N1 C1 C2 C3 -176.3(9) 1_555 1_555 1_555 1_555 yes
N1 C1 C2 C9 -1(1) 1_555 1_555 1_555 1_555 yes
N1 C10 C9 C2 1(1) 1_555 1_555 1_555 1_555 yes
N1 C10 C9 C8 176.6(10) 1_555 1_555 1_555 1_555 yes
N1 C36 C33 C32 90(1) 1_555 1_555 1_555 1_555 yes
N1 C36 C33 C34 -84(1) 1_555 1_555 1_555 1_555 yes
N2 C5 C4 C3 175.6(10) 1_555 1_555 1_555 1_555 yes
N2 C5 C4 C7 0(1) 1_555 1_555 1_555 1_555 yes
N2 C6 C7 C4 0(1) 1_555 1_555 1_555 1_555 yes
N2 C6 C7 C8 -175.6(9) 1_555 1_555 1_555 1_555 yes
N2 C11 C12 C13 89(1) 1_555 1_555 1_555 1_555 yes
N2 C11 C12 C17 -86(1) 1_555 1_555 1_555 1_555 yes
N3 C18 C15 C14 -89(1) 1_555 1_555 1_555 1_555 yes
N3 C18 C15 C16 85.7(10) 1_555 1_555 1_555 1_555 yes
N3 C19 C20 C21 -1(1) 1_555 1_555 1_555 1_555 yes
N3 C23 C22 C21 0(1) 1_555 1_555 1_555 1_555 yes
N4 C26 C25 C24 0(1) 1_555 1_555 1_555 1_555 yes
N4 C27 C28 C24 0(1) 1_555 1_555 1_555 1_555 yes
N4 C29 C30 C31 -91.1(10) 1_555 1_555 1_555 1_555 yes
N4 C29 C30 C35 81.7(10) 1_555 1_555 1_555 1_555 yes
N5 C65 C66 C67 177.8(9) 1_555 1_555 1_555 1_555 yes
N5 C65 C66 C73 3.6(10) 1_555 1_555 1_555 1_555 yes
N5 C74 C73 C66 1.0(10) 1_555 1_555 1_555 1_555 yes
N5 C74 C73 C72 -177.0(9) 1_555 1_555 1_555 1_555 yes
N5 C75 C76 C77 92.9(10) 1_555 1_555 1_555 1_555 yes
N5 C75 C76 C81 -79(1) 1_555 1_555 1_555 1_555 yes
N6 C69 C68 C67 -177.3(9) 1_555 1_555 1_555 1_555 yes
N6 C69 C68 C71 -1(1) 1_555 1_555 1_555 1_555 yes
N6 C70 C71 C68 3.2(10) 1_555 1_555 1_555 1_555 yes
N6 C70 C71 C72 179.2(9) 1_555 1_555 1_555 1_555 yes
N6 C100 C97 C96 82(1) 1_555 1_555 1_555 1_555 yes
N6 C100 C97 C98 -90(1) 1_555 1_555 1_555 1_555 yes
N7 C82 C79 C78 -90(1) 1_555 1_555 1_555 1_555 yes
N7 C82 C79 C80 84(1) 1_555 1_555 1_555 1_555 yes
N7 C83 C84 C85 1(1) 1_555 1_555 1_555 1_555 yes
N7 C87 C86 C85 2(1) 1_555 1_555 1_555 1_555 yes
N8 C90 C89 C88 1(1) 1_555 1_555 1_555 1_555 yes
N8 C91 C92 C88 0(1) 1_555 1_555 1_555 1_555 yes
N8 C93 C94 C95 -80(1) 1_555 1_555 1_555 1_555 yes
N8 C93 C94 C99 91(1) 1_555 1_555 1_555 1_555 yes
C1 N1 C10 C9 -3(1) 1_555 1_555 1_555 1_555 yes
C1 N1 C36 C33 -82(1) 1_555 1_555 1_555 1_555 yes
C1 C2 C3 C4 172.8(10) 1_555 1_555 1_555 1_555 yes
C1 C2 C9 C8 -175.1(9) 1_555 1_555 1_555 1_555 yes
C1 C2 C9 C10 0(1) 1_555 1_555 1_555 1_555 yes
C2 C1 N1 C10 3(1) 1_555 1_555 1_555 1_555 yes
C2 C1 N1 C36 169.1(8) 1_555 1_555 1_555 1_555 yes
C2 C3 C4 C5 -174.0(9) 1_555 1_555 1_555 1_555 yes
C2 C3 C4 C7 1(1) 1_555 1_555 1_555 1_555 yes
C2 C9 C8 C7 1(1) 1_555 1_555 1_555 1_555 yes
C3 C2 C9 C8 0(1) 1_555 1_555 1_555 1_555 yes
C3 C2 C9 C10 174.9(9) 1_555 1_555 1_555 1_555 yes
C3 C4 C7 C6 -175.6(9) 1_555 1_555 1_555 1_555 yes
C3 C4 C7 C8 0(1) 1_555 1_555 1_555 1_555 yes
C4 C3 C2 C9 -1(1) 1_555 1_555 1_555 1_555 yes
C4 C5 N2 C6 0(1) 1_555 1_555 1_555 1_555 yes
C4 C5 N2 C11 -173.0(8) 1_555 1_555 1_555 1_555 yes
C4 C7 C8 C9 -1(1) 1_555 1_555 1_555 1_555 yes
C5 N2 C6 C7 0(1) 1_555 1_555 1_555 1_555 yes
C5 N2 C11 C12 87(1) 1_555 1_555 1_555 1_555 yes
C5 C4 C7 C6 0(1) 1_555 1_555 1_555 1_555 yes
C5 C4 C7 C8 176.0(8) 1_555 1_555 1_555 1_555 yes
C6 N2 C11 C12 -85(1) 1_555 1_555 1_555 1_555 yes
C6 C7 C8 C9 173.5(10) 1_555 1_555 1_555 1_555 yes
C7 C6 N2 C11 173.1(8) 1_555 1_555 1_555 1_555 yes
C7 C8 C9 C10 -172.7(9) 1_555 1_555 1_555 1_555 yes
C9 C10 N1 C36 -169.3(8) 1_555 1_555 1_555 1_555 yes
C10 N1 C36 C33 82(1) 1_555 1_555 1_555 1_555 yes
C11 C12 C13 C14 -175.1(9) 1_555 1_555 1_555 1_555 yes
C11 C12 C17 C16 175.9(8) 1_555 1_555 1_555 1_555 yes
C12 C13 C14 C15 0(1) 1_555 1_555 1_555 1_555 yes
C12 C17 C16 C15 -2(1) 1_555 1_555 1_555 1_555 yes
C13 C12 C17 C16 0(1) 1_555 1_555 1_555 1_555 yes
C13 C14 C15 C16 -2(1) 1_555 1_555 1_555 1_555 yes
C13 C14 C15 C18 172.5(8) 1_555 1_555 1_555 1_555 yes
C14 C13 C12 C17 1(1) 1_555 1_555 1_555 1_555 yes
C14 C15 C16 C17 3(1) 1_555 1_555 1_555 1_555 yes
C15 C18 N3 C19 -84.9(10) 1_555 1_555 1_555 1_555 yes
C15 C18 N3 C23 83(1) 1_555 1_555 1_555 1_555 yes
C17 C16 C15 C18 -171.8(8) 1_555 1_555 1_555 1_555 yes
C18 N3 C19 C20 168.0(8) 1_555 1_555 1_555 1_555 yes
C18 N3 C23 C22 -167.1(8) 1_555 1_555 1_555 1_555 yes
C19 N3 C23 C22 0(1) 1_555 1_555 1_555 1_555 yes
C19 C20 C21 C22 2(1) 1_555 1_555 1_555 1_555 yes
C19 C20 C21 C24 -172.9(8) 1_555 1_555 1_555 1_555 yes
C20 C19 N3 C23 0(1) 1_555 1_555 1_555 1_555 yes
C20 C21 C22 C23 -2(1) 1_555 1_555 1_555 1_555 yes
C20 C21 C24 C25 3(1) 1_555 1_555 1_555 1_555 yes
C20 C21 C24 C28 -178.1(9) 1_555 1_555 1_555 1_555 yes
C21 C24 C25 C26 176.2(8) 1_555 1_555 1_555 1_555 yes
C21 C24 C28 C27 -176.2(8) 1_555 1_555 1_555 1_555 yes
C22 C21 C24 C25 -171.9(9) 1_555 1_555 1_555 1_555 yes
C22 C21 C24 C28 6(1) 1_555 1_555 1_555 1_555 yes
C23 C22 C21 C24 173.6(8) 1_555 1_555 1_555 1_555 yes
C25 C24 C28 C27 1(1) 1_555 1_555 1_555 1_555 yes
C25 C26 N4 C27 1(1) 1_555 1_555 1_555 1_555 yes
C25 C26 N4 C29 -172.1(8) 1_555 1_555 1_555 1_555 yes
C26 N4 C27 C28 -1(1) 1_555 1_555 1_555 1_555 yes
C26 N4 C29 C30 84.3(9) 1_555 1_555 1_555 1_555 yes
C26 C25 C24 C28 -1(1) 1_555 1_555 1_555 1_555 yes
C27 N4 C29 C30 -89.8(10) 1_555 1_555 1_555 1_555 yes
C28 C27 N4 C29 171.8(8) 1_555 1_555 1_555 1_555 yes
C29 C30 C31 C32 172.5(8) 1_555 1_555 1_555 1_555 yes
C29 C30 C35 C34 -173.1(8) 1_555 1_555 1_555 1_555 yes
C30 C31 C32 C33 0(1) 1_555 1_555 1_555 1_555 yes
C30 C35 C34 C33 1(1) 1_555 1_555 1_555 1_555 yes
C31 C30 C35 C34 0(1) 1_555 1_555 1_555 1_555 yes
C31 C32 C33 C34 1(1) 1_555 1_555 1_555 1_555 yes
C31 C32 C33 C36 -173.6(8) 1_555 1_555 1_555 1_555 yes
C32 C31 C30 C35 0(1) 1_555 1_555 1_555 1_555 yes
C32 C33 C34 C35 -2(1) 1_555 1_555 1_555 1_555 yes
C35 C34 C33 C36 172.8(8) 1_555 1_555 1_555 1_555 yes
C37 O14 C64 C63 176.5(9) 1_555 1_555 1_555 1_555 yes
C37 C38 C39 C40 0(1) 1_555 1_555 1_555 1_555 yes
C37 C42 C41 C40 0(1) 1_555 1_555 1_555 1_555 yes
C38 C37 O14 C64 10(1) 1_555 1_555 1_555 1_555 yes
C38 C37 C42 C41 0(1) 1_555 1_555 1_555 1_555 yes
C38 C39 C40 C41 0(1) 1_555 1_555 1_555 1_555 yes
C39 C38 C37 C42 0(1) 1_555 1_555 1_555 1_555 yes
C39 C40 O5 C43 -177.7(9) 1_555 1_555 1_555 1_555 yes
C39 C40 C41 C42 0(1) 1_555 1_555 1_555 1_555 yes
C40 O5 C43 C44 -177.1(9) 1_555 1_555 1_555 1_555 yes
C41 C40 O5 C43 2(1) 1_555 1_555 1_555 1_555 yes
C42 C37 O14 C64 -169.9(9) 1_555 1_555 1_555 1_555 yes
C43 C44 O6 C45 177.1(9) 1_555 1_555 1_555 1_555 yes
C44 O6 C45 C46 175.0(9) 1_555 1_555 1_555 1_555 yes
C45 C46 O7 C47 -165.0(9) 1_555 1_555 1_555 1_555 yes
C46 O7 C47 C48 -71(1) 1_555 1_555 1_555 1_555 yes
C47 C48 O8 C49 -160(1) 1_555 1_555 1_555 1_555 yes
C48 O8 C49 C50 -178(1) 1_555 1_555 1_555 1_555 yes
C49 C50 O9 C51 178(1) 1_555 1_555 1_555 1_555 yes
C50 O9 C51 C52 4(1) 1_555 1_555 1_555 1_555 yes
C50 O9 C51 C56 -175(1) 1_555 1_555 1_555 1_555 yes
C51 C52 C53 C54 2(1) 1_555 1_555 1_555 1_555 yes
C51 C56 C55 C54 0(2) 1_555 1_555 1_555 1_555 yes
C52 C51 C56 C55 0(1) 1_555 1_555 1_555 1_555 yes
C52 C53 C54 C55 -1(1) 1_555 1_555 1_555 1_555 yes
C53 C52 C51 C56 -1(1) 1_555 1_555 1_555 1_555 yes
C53 C54 O10 C57 0(1) 1_555 1_555 1_555 1_555 yes
C53 C54 C55 C56 0(1) 1_555 1_555 1_555 1_555 yes
C54 O10 C57 C58 178(1) 1_555 1_555 1_555 1_555 yes
C55 C54 O10 C57 -176(1) 1_555 1_555 1_555 1_555 yes
C57 C58 O11 C59 -168(1) 1_555 1_555 1_555 1_555 yes
C58 O11 C59 C60 169(1) 1_555 1_555 1_555 1_555 yes
C59 C60 O12 C61 -59(1) 1_555 1_555 1_555 1_555 yes
C60 O12 C61 C62 -161.1(10) 1_555 1_555 1_555 1_555 yes
C61 C62 O13 C63 172.0(9) 1_555 1_555 1_555 1_555 yes
C62 O13 C63 C64 -176.4(9) 1_555 1_555 1_555 1_555 yes
C65 N5 C74 C73 1.4(10) 1_555 1_555 1_555 1_555 yes
C65 N5 C75 C76 85(1) 1_555 1_555 1_555 1_555 yes
C65 C66 C67 C68 -173.5(9) 1_555 1_555 1_555 1_555 yes
C65 C66 C73 C72 175.4(8) 1_555 1_555 1_555 1_555 yes
C65 C66 C73 C74 -2.8(10) 1_555 1_555 1_555 1_555 yes
C66 C65 N5 C74 -3.1(10) 1_555 1_555 1_555 1_555 yes
C66 C65 N5 C75 -170.1(8) 1_555 1_555 1_555 1_555 yes
C66 C67 C68 C69 175.8(9) 1_555 1_555 1_555 1_555 yes
C66 C67 C68 C71 0(1) 1_555 1_555 1_555 1_555 yes
C66 C73 C72 C71 -1(1) 1_555 1_555 1_555 1_555 yes
C67 C66 C73 C72 0(1) 1_555 1_555 1_555 1_555 yes
C67 C66 C73 C74 -177.5(8) 1_555 1_555 1_555 1_555 yes
C67 C68 C71 C70 175.1(8) 1_555 1_555 1_555 1_555 yes
C67 C68 C71 C72 -1(1) 1_555 1_555 1_555 1_555 yes
C68 C67 C66 C73 0(1) 1_555 1_555 1_555 1_555 yes
C68 C69 N6 C70 3(1) 1_555 1_555 1_555 1_555 yes
C68 C69 N6 C100 168.5(8) 1_555 1_555 1_555 1_555 yes
C68 C71 C72 C73 1(1) 1_555 1_555 1_555 1_555 yes
C69 N6 C70 C71 -4.1(10) 1_555 1_555 1_555 1_555 yes
C69 N6 C100 C97 -89(1) 1_555 1_555 1_555 1_555 yes
C69 C68 C71 C70 -1.3(10) 1_555 1_555 1_555 1_555 yes
C69 C68 C71 C72 -177.5(9) 1_555 1_555 1_555 1_555 yes
C70 N6 C100 C97 73(1) 1_555 1_555 1_555 1_555 yes
C70 C71 C72 C73 -173.8(9) 1_555 1_555 1_555 1_555 yes
C71 C70 N6 C100 -169.8(7) 1_555 1_555 1_555 1_555 yes
C71 C72 C73 C74 176.4(9) 1_555 1_555 1_555 1_555 yes
C73 C74 N5 C75 168.8(8) 1_555 1_555 1_555 1_555 yes
C74 N5 C75 C76 -80.7(10) 1_555 1_555 1_555 1_555 yes
C75 C76 C77 C78 -171.1(9) 1_555 1_555 1_555 1_555 yes
C75 C76 C81 C80 173.1(9) 1_555 1_555 1_555 1_555 yes
C76 C77 C78 C79 -1(1) 1_555 1_555 1_555 1_555 yes
C76 C81 C80 C79 -3(1) 1_555 1_555 1_555 1_555 yes
C77 C76 C81 C80 0(1) 1_555 1_555 1_555 1_555 yes
C77 C78 C79 C80 -1(1) 1_555 1_555 1_555 1_555 yes
C77 C78 C79 C82 174.2(9) 1_555 1_555 1_555 1_555 yes
C78 C77 C76 C81 1(1) 1_555 1_555 1_555 1_555 yes
C78 C79 C80 C81 3(1) 1_555 1_555 1_555 1_555 yes
C79 C82 N7 C83 -85.7(10) 1_555 1_555 1_555 1_555 yes
C79 C82 N7 C87 85.6(10) 1_555 1_555 1_555 1_555 yes
C81 C80 C79 C82 -172.2(9) 1_555 1_555 1_555 1_555 yes
C82 N7 C83 C84 168.1(8) 1_555 1_555 1_555 1_555 yes
C82 N7 C87 C86 -169.6(8) 1_555 1_555 1_555 1_555 yes
C83 N7 C87 C86 1(1) 1_555 1_555 1_555 1_555 yes
C83 C84 C85 C86 2(1) 1_555 1_555 1_555 1_555 yes
C83 C84 C85 C88 -172.6(8) 1_555 1_555 1_555 1_555 yes
C84 C83 N7 C87 -3(1) 1_555 1_555 1_555 1_555 yes
C84 C85 C86 C87 -3(1) 1_555 1_555 1_555 1_555 yes
C84 C85 C88 C89 0(1) 1_555 1_555 1_555 1_555 yes
C84 C85 C88 C92 178.0(9) 1_555 1_555 1_555 1_555 yes
C85 C88 C89 C90 173.7(8) 1_555 1_555 1_555 1_555 yes
C85 C88 C92 C91 -174.2(9) 1_555 1_555 1_555 1_555 yes
C86 C85 C88 C89 -173.9(9) 1_555 1_555 1_555 1_555 yes
C86 C85 C88 C92 3(1) 1_555 1_555 1_555 1_555 yes
C87 C86 C85 C88 170.9(9) 1_555 1_555 1_555 1_555 yes
C89 C88 C92 C91 3(1) 1_555 1_555 1_555 1_555 yes
C89 C90 N8 C91 1(1) 1_555 1_555 1_555 1_555 yes
C89 C90 N8 C93 -172.9(8) 1_555 1_555 1_555 1_555 yes
C90 N8 C91 C92 -2(1) 1_555 1_555 1_555 1_555 yes
C90 N8 C93 C94 80.4(10) 1_555 1_555 1_555 1_555 yes
C90 C89 C88 C92 -3(1) 1_555 1_555 1_555 1_555 yes
C91 N8 C93 C94 -94.2(10) 1_555 1_555 1_555 1_555 yes
C92 C91 N8 C93 172.2(9) 1_555 1_555 1_555 1_555 yes
C93 C94 C95 C96 172.0(9) 1_555 1_555 1_555 1_555 yes
C93 C94 C99 C98 -171.9(9) 1_555 1_555 1_555 1_555 yes
C94 C95 C96 C97 -1(1) 1_555 1_555 1_555 1_555 yes
C94 C99 C98 C97 0(1) 1_555 1_555 1_555 1_555 yes
C95 C94 C99 C98 0(1) 1_555 1_555 1_555 1_555 yes
C95 C96 C97 C98 2(1) 1_555 1_555 1_555 1_555 yes
C95 C96 C97 C100 -170.7(9) 1_555 1_555 1_555 1_555 yes
C96 C95 C94 C99 0(1) 1_555 1_555 1_555 1_555 yes
C96 C97 C98 C99 -2(1) 1_555 1_555 1_555 1_555 yes
C99 C98 C97 C100 170.8(9) 1_555 1_555 1_555 1_555 yes
C101 O29 C128 C127 -166(1) 1_555 1_555 1_555 1_555 yes
C101 C102 C103 C104 -1(1) 1_555 1_555 1_555 1_555 yes
C101 C106 C105 C104 0(1) 1_555 1_555 1_555 1_555 yes
C102 C101 O29 C128 162(1) 1_555 1_555 1_555 1_555 yes
C102 C101 C106 C105 0(1) 1_555 1_555 1_555 1_555 yes
C102 C103 C104 C105 0(1) 1_555 1_555 1_555 1_555 yes
C103 C102 C101 C106 1(1) 1_555 1_555 1_555 1_555 yes
C103 C104 O19 C107 -10(1) 1_555 1_555 1_555 1_555 yes
C103 C104 C105 C106 0(1) 1_555 1_555 1_555 1_555 yes
C104 O19 C107 C108 -169(1) 1_555 1_555 1_555 1_555 yes
C105 C104 O19 C107 168.8(9) 1_555 1_555 1_555 1_555 yes
C106 C101 O29 C128 -15(1) 1_555 1_555 1_555 1_555 yes
C107 C108 O20 C109 160(1) 1_555 1_555 1_555 1_555 yes
C107 C108 O21 C109 108(1) 1_555 1_555 1_555 1_555 yes
C108 O20 O21 C109 -119(1) 1_555 1_555 1_555 1_555 yes
C108 O20 C109 C110 -175(1) 1_555 1_555 1_555 1_555 yes
C108 O20 C109 C129 142(2) 1_555 1_555 1_555 1_555 yes
C108 O21 O20 C109 119(1) 1_555 1_555 1_555 1_555 yes
C108 O21 C109 C110 -137(1) 1_555 1_555 1_555 1_555 yes
C108 O21 C109 C129 -174(1) 1_555 1_555 1_555 1_555 yes
C109 C110 O22 C111 -168(1) 1_555 1_555 1_555 1_555 yes
C109 C110 O22 C129 -52(2) 1_555 1_555 1_555 1_555 yes
C109 C129 O22 C110 58(2) 1_555 1_555 1_555 1_555 yes
C109 C129 O22 C111 146(1) 1_555 1_555 1_555 1_555 yes
C110 O22 C111 C112 -104(1) 1_555 1_555 1_555 1_555 yes
C110 C129 O22 C111 88(2) 1_555 1_555 1_555 1_555 yes
C111 O22 C110 C129 -115(2) 1_555 1_555 1_555 1_555 yes
C111 C112 O23 C113 -157.4(10) 1_555 1_555 1_555 1_555 yes
C112 O23 C113 C114 -93(1) 1_555 1_555 1_555 1_555 yes
C112 C111 O22 C129 -150(2) 1_555 1_555 1_555 1_555 yes
C113 C114 O24 C115 -175(1) 1_555 1_555 1_555 1_555 yes
C114 O24 C115 C116 174(1) 1_555 1_555 1_555 1_555 yes
C114 O24 C115 C120 -3(1) 1_555 1_555 1_555 1_555 yes
C115 C116 C117 C118 2(1) 1_555 1_555 1_555 1_555 yes
C115 C120 C119 C118 1(1) 1_555 1_555 1_555 1_555 yes
C116 C115 C120 C119 2(1) 1_555 1_555 1_555 1_555 yes
C116 C117 C118 C119 1(1) 1_555 1_555 1_555 1_555 yes
C117 C116 C115 C120 -4(1) 1_555 1_555 1_555 1_555 yes
C117 C118 O25 C121 1(1) 1_555 1_555 1_555 1_555 yes
C117 C118 C119 C120 -3(1) 1_555 1_555 1_555 1_555 yes
C118 O25 C121 C122 -179(1) 1_555 1_555 1_555 1_555 yes
C119 C118 O25 C121 178(1) 1_555 1_555 1_555 1_555 yes
C121 C122 O26 C123 -153(1) 1_555 1_555 1_555 1_555 yes
C122 O26 C123 C124 -174(1) 1_555 1_555 1_555 1_555 yes
C123 C124 O27 C125 -58(1) 1_555 1_555 1_555 1_555 yes
C124 O27 C125 C126 -154(1) 1_555 1_555 1_555 1_555 yes
C125 C126 O28 C127 176(1) 1_555 1_555 1_555 1_555 yes
C126 O28 C127 C128 165(1) 1_555 1_555 1_555 1_555 yes
